data_7108941
loop_
_publ_author_name
'Mio Matsumura'
'Aya Tanatani'
'Isao Azumaya'
'Hyuma Masu'
'Daisuke Hashizume'
'Hiroyuki Kagechika'
'Atsuya Muranaka'
'Masanobu Uchiyama'

_publ_section_title
;
 Unusual conformational preference of an aromatic secondary urea:
 solvent-dependent open-closed conformational switching of
 N,N'-bis(porphyrinyl)urea
;
_journal_name_full Chem.Commun.
_journal_page_first 2290
_journal_paper_doi 10.1039/c2cc37583d
_journal_volume 49
_journal_year 2013
_chemical_formula_moiety 'C73 H88 N10 Ni2 O'
_chemical_formula_sum 'C73 H88 N10 Ni2 O'
_chemical_formula_weight 1238.95
_chemical_name_systematic
;
?
;
_space_group_IT_number 14
_symmetry_cell_setting monoclinic
_symmetry_space_group_name_Hall '-P 2ybc'
_symmetry_space_group_name_H-M 'P 1 21/c 1'
_atom_sites_solution_hydrogens geom
_atom_sites_solution_primary direct
_atom_sites_solution_secondary difmap
_audit_creation_method SHELXL-97
_cell_angle_alpha 90
_cell_angle_beta 100.1173(9)
_cell_angle_gamma 90
_cell_formula_units_Z 8
_cell_length_a 29.4464(3)
_cell_length_b 17.6777(2)
_cell_length_c 25.0277(2)
_cell_measurement_reflns_used 345091
_cell_measurement_temperature 90
_cell_measurement_theta_max 30.12
_cell_measurement_theta_min 1.15
_cell_volume 12825.5(2)
_computing_cell_refinement HKL2000
_computing_data_collection CrystalClear
_computing_data_reduction HKL2000
_computing_molecular_graphics 'ORTEP-3 for Windows'
_computing_publication_material SHELXL-97
_computing_structure_refinement SHELXL-97
_computing_structure_solution SIR2004
_diffrn_ambient_temperature 90
_diffrn_detector_area_resol_mean 7.31
_diffrn_measured_fraction_theta_full 0.996
_diffrn_measured_fraction_theta_max 0.996
_diffrn_measurement_device_type 'Rigaku AFC-8 with Saturn70 CCD'
_diffrn_measurement_method \w-scan
_diffrn_radiation_monochromator confocal
_diffrn_radiation_source 'fine-focus rotating anode'
_diffrn_radiation_type MoK\a
_diffrn_radiation_wavelength 0.71073
_diffrn_reflns_av_R_equivalents 0.0608
_diffrn_reflns_av_sigmaI/netI 0.0395
_diffrn_reflns_limit_h_max 41
_diffrn_reflns_limit_h_min -41
_diffrn_reflns_limit_k_max 24
_diffrn_reflns_limit_k_min -24
_diffrn_reflns_limit_l_max 35
_diffrn_reflns_limit_l_min -35
_diffrn_reflns_number 339391
_diffrn_reflns_theta_full 30.12
_diffrn_reflns_theta_max 30.12
_diffrn_reflns_theta_min 1.35
_diffrn_standards_number 0
_exptl_absorpt_coefficient_mu 0.640
_exptl_absorpt_correction_type none
_exptl_crystal_colour blue
_exptl_crystal_density_diffrn 1.283
_exptl_crystal_density_method 'not measured'
_exptl_crystal_description block
_exptl_crystal_F_000 5280
_exptl_crystal_size_max 0.43
_exptl_crystal_size_mid 0.30
_exptl_crystal_size_min 0.11
_refine_diff_density_max 1.151
_refine_diff_density_min -1.395
_refine_diff_density_rms 0.067
_refine_ls_extinction_method none
_refine_ls_goodness_of_fit_ref 1.050
_refine_ls_hydrogen_treatment constr
_refine_ls_matrix_type full
_refine_ls_number_parameters 1682
_refine_ls_number_reflns 37687
_refine_ls_number_restraints 55
_refine_ls_restrained_S_all 1.083
_refine_ls_R_factor_all 0.0751
_refine_ls_R_factor_gt 0.0475
_refine_ls_shift/su_max 0.003
_refine_ls_shift/su_mean 0.000
_refine_ls_structure_factor_coef Fsqd
_refine_ls_weighting_details 'calc w=1/[\s^2^(Fo^2^)+(0.0682P)^2^+5.2165P] where P=(Fo^2^+2Fc^2^)/3'
_refine_ls_weighting_scheme calc
_refine_ls_wR_factor_gt 0.1236
_refine_ls_wR_factor_ref 0.1393
_reflns_number_gt 26416
_reflns_number_total 37687
_reflns_threshold_expression I>2\s(I)
_cod_data_source_file c2cc37583d.txt
_cod_data_source_block MM2-186-1-THF
_cod_original_sg_symbol_H-M 'P 21/c'
_cod_database_code 7108941

loop_
_symmetry_equiv_pos_as_xyz
'x, y, z'
'-x, y+1/2, -z+1/2'
'-x, -y, -z'
'x, -y-1/2, z-1/2'

loop_
_atom_site_label
_atom_site_type_symbol
_atom_site_fract_x
_atom_site_fract_y
_atom_site_fract_z
_atom_site_U_iso_or_equiv
_atom_site_adp_type
_atom_site_occupancy
_atom_site_symmetry_multiplicity
_atom_site_calc_flag
_atom_site_refinement_flags
_atom_site_disorder_assembly
_atom_site_disorder_group
Ni1A Ni 0.958100(8) 0.642429(14) 0.427988(11) 0.02692(6) Uani 1 1 d . . .
Ni2A Ni 0.703502(8) 0.864805(14) 0.520271(11) 0.02665(6) Uani 1 1 d . . .
O1A O 0.75778(5) 0.59340(8) 0.50059(6) 0.0325(3) Uani 1 1 d . . .
N1A N 0.94345(6) 0.58506(9) 0.48708(7) 0.0289(3) Uani 1 1 d . . .
N2A N 0.90644(5) 0.59780(9) 0.38205(7) 0.0290(3) Uani 1 1 d . A .
N3A N 0.97264(6) 0.69978(10) 0.36823(7) 0.0305(4) Uani 1 1 d . A .
N4A N 1.01114(6) 0.68317(10) 0.47398(7) 0.0308(4) Uani 1 1 d . A .
N5A N 0.81773(6) 0.54769(10) 0.46467(8) 0.0323(4) Uani 1 1 d . . .
H5A H 0.8055 0.5021 0.4615 0.039 Uiso 1 1 calc R . .
N6A N 0.80902(6) 0.67715(9) 0.47762(7) 0.0297(4) Uani 1 1 d . . .
H6A H 0.8357 0.6845 0.4672 0.036 Uiso 1 1 calc R . .
N7A N 0.72952(6) 0.84301(9) 0.45661(7) 0.0271(3) Uani 1 1 d . . .
N8A N 0.75295(6) 0.80761(9) 0.56213(7) 0.0279(3) Uani 1 1 d . . .
N9A N 0.67646(6) 0.88393(10) 0.58408(7) 0.0307(4) Uani 1 1 d . . .
N10A N 0.65594(6) 0.92695(10) 0.47882(7) 0.0295(3) Uani 1 1 d . B .
C1A C 0.97335(7) 0.56524(12) 0.53355(9) 0.0309(4) Uani 1 1 d . . .
C2A C 0.94990(7) 0.52096(12) 0.56892(9) 0.0333(4) Uani 1 1 d . . .
C3A C 0.90439(7) 0.51892(12) 0.54551(9) 0.0329(4) Uani 1 1 d . . .
C4A C 0.90079(7) 0.55684(11) 0.49326(9) 0.0306(4) Uani 1 1 d . . .
C5A C 0.86273(7) 0.55811(11) 0.45142(9) 0.0311(4) Uani 1 1 d . . .
C6A C 0.86745(7) 0.56700(11) 0.39691(9) 0.0318(4) Uani 1 1 d . A .
C7A C 0.83651(7) 0.53845(13) 0.34945(10) 0.0408(5) Uani 1 1 d D . .
C8A C 0.85826(7) 0.55171(13) 0.30619(10) 0.0366(5) Uani 1 1 d . A .
C9A C 0.90029(7) 0.59194(12) 0.32655(9) 0.0304(4) Uani 1 1 d . . .
C10A C 0.92631(7) 0.63068(12) 0.29428(9) 0.0322(4) Uani 1 1 d . A .
H10A H 0.9218 0.6190 0.2567 0.039 Uiso 1 1 calc R . .
C11A C 0.95842(7) 0.68535(12) 0.31417(9) 0.0322(4) Uani 1 1 d . . .
C12A C 0.97786(7) 0.74047(13) 0.28114(9) 0.0355(5) Uani 1 1 d . A .
C13A C 1.00227(7) 0.79019(13) 0.31680(10) 0.0364(5) Uani 1 1 d . . .
C14A C 1.00043(7) 0.76302(12) 0.37083(9) 0.0331(4) Uani 1 1 d . A .
C15A C 1.02791(7) 0.78813(12) 0.41775(10) 0.0359(5) Uani 1 1 d . . .
H15A H 1.0424 0.8361 0.4173 0.043 Uiso 1 1 calc R A .
C16A C 1.03541(7) 0.74736(12) 0.46524(9) 0.0339(4) Uani 1 1 d . A .
C17A C 1.07371(8) 0.75801(13) 0.50933(10) 0.0388(5) Uani 1 1 d . . .
C18A C 1.07435(8) 0.69802(14) 0.54292(9) 0.0390(5) Uani 1 1 d . A .
C19A C 1.03410(7) 0.65276(12) 0.52144(9) 0.0333(4) Uani 1 1 d . . .
C20A C 1.01788(7) 0.59261(13) 0.54777(9) 0.0337(4) Uani 1 1 d . A .
H20A H 1.0381 0.5691 0.5768 0.040 Uiso 1 1 calc R . .
C21A C 0.97271(8) 0.48799(13) 0.62181(9) 0.0383(5) Uani 1 1 d . . .
H21A H 1.0019 0.4635 0.6167 0.046 Uiso 1 1 calc R . .
H21B H 0.9524 0.4483 0.6327 0.046 Uiso 1 1 calc R . .
C22A C 0.98336(10) 0.54593(16) 0.66767(11) 0.0503(6) Uani 1 1 d . . .
H22A H 1.0060 0.5825 0.6590 0.075 Uiso 1 1 calc R . .
H22B H 0.9960 0.5199 0.7016 0.075 Uiso 1 1 calc R . .
H22C H 0.9550 0.5725 0.6718 0.075 Uiso 1 1 calc R . .
C23A C 0.86775(8) 0.47625(12) 0.56806(10) 0.0372(5) Uani 1 1 d . . .
H23A H 0.8379 0.5029 0.5581 0.045 Uiso 1 1 calc R . .
H23B H 0.8758 0.4752 0.6082 0.045 Uiso 1 1 calc R . .
C24A C 0.86259(8) 0.39507(13) 0.54664(11) 0.0430(6) Uani 1 1 d . . .
H24A H 0.8550 0.3958 0.5069 0.064 Uiso 1 1 calc R . .
H24B H 0.8379 0.3697 0.5613 0.064 Uiso 1 1 calc R . .
H24C H 0.8916 0.3677 0.5580 0.064 Uiso 1 1 calc R . .
C25A C 0.78847(10) 0.5061(2) 0.3404(3) 0.0313(10) Uani 0.516(4) 1 d PD A 1
H25A H 0.7721 0.5182 0.3034 0.038 Uiso 0.516(4) 1 calc PR A 1
H25B H 0.7707 0.5273 0.3670 0.038 Uiso 0.516(4) 1 calc PR A 1
C26A C 0.79388(15) 0.4205(2) 0.3478(2) 0.0423(7) Uani 0.516(4) 1 d PD A 1
H26A H 0.8106 0.4002 0.3204 0.063 Uiso 0.516(4) 1 calc PR A 1
H26B H 0.7633 0.3970 0.3436 0.063 Uiso 0.516(4) 1 calc PR A 1
H26C H 0.8112 0.4096 0.3841 0.063 Uiso 0.516(4) 1 calc PR A 1
C25C C 0.79647(10) 0.4872(2) 0.3538(3) 0.0313(10) Uani 0.484(4) 1 d PD A 2
H25C H 0.8015 0.4614 0.3894 0.038 Uiso 0.484(4) 1 calc PR A 2
H25D H 0.7931 0.4482 0.3249 0.038 Uiso 0.484(4) 1 calc PR A 2
C26C C 0.75306(15) 0.5363(3) 0.3474(2) 0.0423(7) Uani 0.484(4) 1 d PD A 2
H26D H 0.7540 0.5677 0.3799 0.063 Uiso 0.484(4) 1 calc PR A 2
H26E H 0.7257 0.5038 0.3429 0.063 Uiso 0.484(4) 1 calc PR A 2
H26F H 0.7516 0.5689 0.3155 0.063 Uiso 0.484(4) 1 calc PR A 2
C27A C 0.84374(8) 0.52735(14) 0.24821(10) 0.0415(5) Uani 1 1 d . . .
H27A H 0.8459 0.5711 0.2241 0.050 Uiso 1 1 calc R A .
H27B H 0.8111 0.5110 0.2425 0.050 Uiso 1 1 calc R . .
C28A C 0.87325(11) 0.46295(18) 0.23279(12) 0.0625(8) Uani 1 1 d . A .
H28A H 0.9056 0.4790 0.2381 0.094 Uiso 1 1 calc R . .
H28B H 0.8628 0.4494 0.1946 0.094 Uiso 1 1 calc R . .
H28C H 0.8704 0.4189 0.2558 0.094 Uiso 1 1 calc R . .
C29A C 0.97199(8) 0.73847(15) 0.22081(10) 0.0428(5) Uani 1 1 d . . .
H29A H 0.9795 0.7889 0.2076 0.051 Uiso 1 1 calc R A .
H29B H 0.9393 0.7277 0.2056 0.051 Uiso 1 1 calc R . .
C30A C 1.00237(10) 0.67907(18) 0.19999(12) 0.0575(7) Uani 1 1 d . A .
H30A H 1.0348 0.6891 0.2151 0.086 Uiso 1 1 calc R . .
H30B H 0.9979 0.6814 0.1603 0.086 Uiso 1 1 calc R . .
H30C H 0.9939 0.6286 0.2112 0.086 Uiso 1 1 calc R . .
C31A C 1.02752(8) 0.86023(13) 0.30483(11) 0.0423(5) Uani 1 1 d . A .
H31A H 1.0310 0.8598 0.2662 0.051 Uiso 1 1 calc R . .
H31B H 1.0588 0.8600 0.3272 0.051 Uiso 1 1 calc R . .
C32A C 1.00240(10) 0.93279(14) 0.31650(12) 0.0531(7) Uani 1 1 d . . .
H32A H 0.9717 0.9340 0.2937 0.080 Uiso 1 1 calc R A .
H32B H 1.0202 0.9769 0.3084 0.080 Uiso 1 1 calc R . .
H32C H 0.9993 0.9338 0.3548 0.080 Uiso 1 1 calc R . .
C33A C 1.10808(9) 0.82142(15) 0.51178(11) 0.0462(6) Uani 1 1 d . A .
H33A H 1.1241 0.8278 0.5497 0.055 Uiso 1 1 calc R . .
H33B H 1.0915 0.8691 0.5004 0.055 Uiso 1 1 calc R . .
C34A C 1.14395(9) 0.80684(16) 0.47527(11) 0.0505(6) Uani 1 1 d . . .
H34A H 1.1629 0.7631 0.4890 0.076 Uiso 1 1 calc R A .
H34B H 1.1637 0.8515 0.4754 0.076 Uiso 1 1 calc R . .
H34C H 1.1281 0.7967 0.4381 0.076 Uiso 1 1 calc R . .
C35A C 1.10824(9) 0.68009(18) 0.59354(10) 0.0505(6) Uani 1 1 d . . .
H35A H 1.1390 0.6997 0.5896 0.061 Uiso 1 1 calc R A .
H35B H 1.1107 0.6245 0.5978 0.061 Uiso 1 1 calc R . .
C36A C 1.09458(11) 0.7139(2) 0.64430(12) 0.0645(8) Uani 1 1 d . A .
H36A H 1.0912 0.7688 0.6400 0.097 Uiso 1 1 calc R . .
H36B H 1.1185 0.7026 0.6757 0.097 Uiso 1 1 calc R . .
H36C H 1.0652 0.6919 0.6499 0.097 Uiso 1 1 calc R . .
C37A C 0.79298(7) 0.60500(11) 0.48193(8) 0.0280(4) Uani 1 1 d . . .
C38A C 0.71875(7) 0.87950(12) 0.40782(8) 0.0285(4) Uani 1 1 d . . .
C39A C 0.74136(7) 0.84473(11) 0.36747(8) 0.0293(4) Uani 1 1 d . . .
C40A C 0.76516(7) 0.78420(11) 0.39143(9) 0.0300(4) Uani 1 1 d . . .
C41A C 0.75901(7) 0.78465(11) 0.44799(8) 0.0285(4) Uani 1 1 d . . .
C42A C 0.78245(7) 0.74055(11) 0.49005(9) 0.0284(4) Uani 1 1 d . . .
C43A C 0.78368(7) 0.75805(11) 0.54472(8) 0.0287(4) Uani 1 1 d . . .
C44A C 0.81789(7) 0.73263(11) 0.59045(9) 0.0299(4) Uani 1 1 d . . .
C45A C 0.80748(7) 0.76819(12) 0.63489(9) 0.0312(4) Uani 1 1 d . . .
C46A C 0.76649(7) 0.81160(12) 0.61780(9) 0.0312(4) Uani 1 1 d . . .
C47A C 0.74042(7) 0.84335(12) 0.65300(9) 0.0336(4) Uani 1 1 d . . .
H47A H 0.7536 0.8457 0.6904 0.040 Uiso 1 1 calc R . .
C48A C 0.69641(7) 0.87180(12) 0.63700(9) 0.0336(4) Uani 1 1 d . . .
C49A C 0.66470(8) 0.88915(14) 0.67366(10) 0.0390(5) Uani 1 1 d . B .
C50A C 0.62446(7) 0.91085(13) 0.64149(10) 0.0378(5) Uani 1 1 d D . .
C51A C 0.63261(7) 0.91003(12) 0.58621(9) 0.0334(4) Uani 1 1 d . B .
C52A C 0.60263(7) 0.93866(13) 0.54251(9) 0.0358(5) Uani 1 1 d . . .
H52A H 0.5720 0.9504 0.5469 0.043 Uiso 1 1 calc R B .
C53A C 0.61504(7) 0.95102(12) 0.49286(9) 0.0328(4) Uani 1 1 d . B .
C54A C 0.58905(7) 0.99710(12) 0.45027(9) 0.0340(4) Uani 1 1 d . . .
C55A C 0.61555(7) 1.00426(12) 0.41112(9) 0.0327(4) Uani 1 1 d . B .
C56A C 0.65629(7) 0.95806(12) 0.42880(9) 0.0305(4) Uani 1 1 d . . .
C57A C 0.68719(7) 0.93788(12) 0.39591(8) 0.0299(4) Uani 1 1 d . B .
H57A H 0.6869 0.9655 0.3633 0.036 Uiso 1 1 calc R . .
C58A C 0.73743(7) 0.87232(13) 0.31030(8) 0.0329(4) Uani 1 1 d . . .
H58A H 0.7052 0.8883 0.2968 0.039 Uiso 1 1 calc R . .
H58B H 0.7446 0.8302 0.2871 0.039 Uiso 1 1 calc R . .
C59A C 0.76971(8) 0.93850(13) 0.30515(9) 0.0372(5) Uani 1 1 d . . .
H59A H 0.7621 0.9811 0.3270 0.056 Uiso 1 1 calc R . .
H59B H 0.7661 0.9540 0.2670 0.056 Uiso 1 1 calc R . .
H59C H 0.8017 0.9229 0.3181 0.056 Uiso 1 1 calc R . .
C60A C 0.79547(8) 0.73450(13) 0.36372(10) 0.0380(5) Uani 1 1 d . . .
H60A H 0.7828 0.7325 0.3244 0.046 Uiso 1 1 calc R . .
H60B H 0.7952 0.6825 0.3783 0.046 Uiso 1 1 calc R . .
C61A C 0.84527(9) 0.76316(14) 0.37185(11) 0.0463(6) Uani 1 1 d . . .
H61A H 0.8456 0.8158 0.3597 0.069 Uiso 1 1 calc R . .
H61B H 0.8631 0.7319 0.3507 0.069 Uiso 1 1 calc R . .
H61C H 0.8590 0.7601 0.4104 0.069 Uiso 1 1 calc R . .
C62A C 0.85943(7) 0.68233(12) 0.59132(9) 0.0346(4) Uani 1 1 d . . .
H62A H 0.8503 0.6380 0.5677 0.041 Uiso 1 1 calc R . .
H62B H 0.8696 0.6634 0.6288 0.041 Uiso 1 1 calc R . .
C63A C 0.90008(7) 0.72171(13) 0.57248(10) 0.0385(5) Uani 1 1 d . . .
H63A H 0.8912 0.7365 0.5343 0.058 Uiso 1 1 calc R . .
H63B H 0.9264 0.6870 0.5764 0.058 Uiso 1 1 calc R . .
H63C H 0.9086 0.7669 0.5947 0.058 Uiso 1 1 calc R . .
C64A C 0.83134(8) 0.75946(13) 0.69287(9) 0.0372(5) Uani 1 1 d . . .
H64A H 0.8255 0.8049 0.7138 0.045 Uiso 1 1 calc R . .
H64B H 0.8650 0.7555 0.6941 0.045 Uiso 1 1 calc R . .
C65A C 0.81442(11) 0.68968(17) 0.71881(11) 0.0568(7) Uani 1 1 d . . .
H65A H 0.7808 0.6920 0.7156 0.085 Uiso 1 1 calc R . .
H65B H 0.8286 0.6877 0.7572 0.085 Uiso 1 1 calc R . .
H65C H 0.8229 0.6443 0.7003 0.085 Uiso 1 1 calc R . .
C66A C 0.67440(9) 0.87903(17) 0.73380(10) 0.0491(6) Uani 1 1 d . . .
H66A H 0.6555 0.9155 0.7505 0.059 Uiso 1 1 calc R B .
H66B H 0.7073 0.8909 0.7474 0.059 Uiso 1 1 calc R . .
C67A C 0.66429(12) 0.7996(2) 0.75160(12) 0.0650(8) Uani 1 1 d . B .
H67A H 0.6313 0.7888 0.7407 0.098 Uiso 1 1 calc R . .
H67B H 0.6729 0.7956 0.7911 0.098 Uiso 1 1 calc R . .
H67C H 0.6822 0.7630 0.7344 0.098 Uiso 1 1 calc R . .
C68A C 0.5786(4) 0.9302(13) 0.6563(12) 0.0442(12) Uani 0.542(4) 1 d PD B 3
H68A H 0.5753 0.9026 0.6899 0.053 Uiso 0.542(4) 1 calc PR B 3
H68B H 0.5538 0.9126 0.6271 0.053 Uiso 0.542(4) 1 calc PR B 3
C69A C 0.57241(17) 1.0149(3) 0.6654(2) 0.0501(9) Uani 0.542(4) 1 d P B 3
H69A H 0.5980 1.0335 0.6926 0.075 Uiso 0.542(4) 1 calc PR B 3
H69B H 0.5432 1.0235 0.6781 0.075 Uiso 0.542(4) 1 calc PR B 3
H69C H 0.5721 1.0421 0.6311 0.075 Uiso 0.542(4) 1 calc PR B 3
C68C C 0.5806(6) 0.9340(16) 0.6596(14) 0.0442(12) Uani 0.458(4) 1 d PD B 4
H68C H 0.5871 0.9491 0.6983 0.053 Uiso 0.458(4) 1 calc PR B 4
H68D H 0.5668 0.9778 0.6380 0.053 Uiso 0.458(4) 1 calc PR B 4
C69C C 0.5476(2) 0.8688(4) 0.6522(2) 0.0501(9) Uani 0.458(4) 1 d P B 4
H69D H 0.5404 0.8553 0.6137 0.075 Uiso 0.458(4) 1 calc PR B 4
H69E H 0.5191 0.8831 0.6649 0.075 Uiso 0.458(4) 1 calc PR B 4
H69F H 0.5616 0.8253 0.6732 0.075 Uiso 0.458(4) 1 calc PR B 4
C70A C 0.54160(7) 1.02908(14) 0.45041(11) 0.0399(5) Uani 1 1 d . B .
H70A H 0.5236 0.9919 0.4677 0.048 Uiso 1 1 calc R . .
H70B H 0.5258 1.0355 0.4124 0.048 Uiso 1 1 calc R . .
C71A C 0.54113(9) 1.10445(16) 0.47966(13) 0.0553(7) Uani 1 1 d . . .
H71A H 0.5558 1.0985 0.5177 0.083 Uiso 1 1 calc R B .
H71B H 0.5092 1.1213 0.4778 0.083 Uiso 1 1 calc R . .
H71C H 0.5581 1.1421 0.4623 0.083 Uiso 1 1 calc R . .
C72A C 0.60622(7) 1.04965(14) 0.36005(10) 0.0379(5) Uani 1 1 d . . .
H72A H 0.5729 1.0617 0.3515 0.045 Uiso 1 1 calc R B .
H72B H 0.6140 1.0190 0.3298 0.045 Uiso 1 1 calc R . .
C73A C 0.63365(10) 1.12288(16) 0.36424(12) 0.0530(7) Uani 1 1 d . B .
H73A H 0.6254 1.1542 0.3934 0.079 Uiso 1 1 calc R . .
H73B H 0.6266 1.1503 0.3298 0.079 Uiso 1 1 calc R . .
H73C H 0.6667 1.1113 0.3723 0.079 Uiso 1 1 calc R . .
Ni1B Ni 0.779788(9) 0.149840(16) 0.387243(11) 0.03176(7) Uani 1 1 d . C .
Ni2B Ni 0.553883(8) 0.391238(15) 0.527282(10) 0.02705(6) Uani 1 1 d . . .
O1B O 0.76096(5) 0.41212(8) 0.46258(6) 0.0332(3) Uani 1 1 d . C .
N1B N 0.74989(6) 0.15184(9) 0.45002(7) 0.0284(3) Uani 1 1 d . . .
N2B N 0.74367(7) 0.23761(10) 0.35902(6) 0.0432(5) Uani 1 1 d D . .
N3B N 0.80968(7) 0.14789(11) 0.32414(8) 0.0394(4) Uani 1 1 d . . .
N4B N 0.81501(6) 0.06128(10) 0.41483(8) 0.0334(4) Uani 1 1 d . . .
N5B N 0.69752(6) 0.34019(9) 0.46606(7) 0.0275(3) Uani 1 1 d . C .
H5B H 0.6705 0.3370 0.4764 0.033 Uiso 1 1 calc R . .
N6B N 0.70206(5) 0.46448(9) 0.49707(7) 0.0279(3) Uani 1 1 d . C .
H6B H 0.7172 0.5074 0.5030 0.033 Uiso 1 1 calc R . .
N7B N 0.61220(6) 0.40514(10) 0.57503(7) 0.0287(3) Uani 1 1 d . . .
N8B N 0.57446(5) 0.46000(10) 0.47654(7) 0.0278(3) Uani 1 1 d . C .
N9B N 0.49588(6) 0.37692(10) 0.47858(7) 0.0307(4) Uani 1 1 d . C .
N10B N 0.53365(6) 0.32219(10) 0.57837(7) 0.0310(4) Uani 1 1 d . C .
C1B C 0.74999(7) 0.09490(11) 0.48711(9) 0.0314(4) Uani 1 1 d . C .
C2B C 0.72699(7) 0.11734(12) 0.53076(9) 0.0328(4) Uani 1 1 d . . .
C3B C 0.71570(7) 0.19162(12) 0.52247(9) 0.0313(4) Uani 1 1 d . . .
C4B C 0.72796(7) 0.21205(11) 0.47045(8) 0.0287(4) Uani 1 1 d . C .
C5B C 0.71475(7) 0.27686(12) 0.44073(8) 0.0296(4) Uani 1 1 d . . .
C6B C 0.71702(9) 0.28345(13) 0.38498(7) 0.0425(5) Uani 1 1 d D C .
C7B C 0.68095(11) 0.3207(2) 0.34838(13) 0.0316(7) Uani 0.484(2) 1 d PD C 7
C8B C 0.68612(8) 0.29788(19) 0.29815(9) 0.0494(11) Uani 0.484(2) 1 d PD C 7
C9B C 0.72790(14) 0.2527(3) 0.30487(10) 0.0383(9) Uani 0.484(2) 1 d PD C 7
C25B C 0.64241(14) 0.3713(2) 0.3586(2) 0.0352(8) Uani 0.484(2) 1 d PD C 7
H25E H 0.6316 0.4021 0.3257 0.042 Uiso 0.484(2) 1 calc PR C 7
H25F H 0.6542 0.4064 0.3887 0.042 Uiso 0.484(2) 1 calc PR C 7
C26B C 0.60175(15) 0.3267(3) 0.3730(2) 0.0385(9) Uani 0.484(2) 1 d PDU C 7
H26G H 0.5897 0.2924 0.3431 0.058 Uiso 0.484(2) 1 calc PR C 7
H26H H 0.5774 0.3618 0.3791 0.058 Uiso 0.484(2) 1 calc PR C 7
H26I H 0.6121 0.2972 0.4060 0.058 Uiso 0.484(2) 1 calc PR C 7
C27B C 0.67350(15) 0.3386(2) 0.24589(12) 0.0453(8) Uani 0.484(2) 1 d PD C 7
H27C H 0.6399 0.3480 0.2404 0.054 Uiso 0.484(2) 1 calc PR C 7
H27D H 0.6789 0.3034 0.2169 0.054 Uiso 0.484(2) 1 calc PR C 7
C28B C 0.6963(2) 0.4126(3) 0.2363(2) 0.0572(11) Uani 0.484(2) 1 d PD C 7
H28D H 0.6945 0.4472 0.2664 0.086 Uiso 0.484(2) 1 calc PR C 7
H28E H 0.6805 0.4351 0.2023 0.086 Uiso 0.484(2) 1 calc PR C 7
H28F H 0.7287 0.4035 0.2339 0.086 Uiso 0.484(2) 1 calc PR C 7
C7D C 0.69697(12) 0.34491(17) 0.34686(13) 0.0316(7) Uani 0.516(2) 1 d PD C 8
C8D C 0.71017(10) 0.33128(16) 0.29882(8) 0.0494(11) Uani 0.516(2) 1 d PD C 8
C9D C 0.74499(14) 0.2722(2) 0.30952(12) 0.0383(9) Uani 0.516(2) 1 d PD C 8
C25D C 0.65808(12) 0.39624(19) 0.3546(2) 0.0352(8) Uani 0.516(2) 1 d PD C 8
H25G H 0.6514 0.4315 0.3235 0.042 Uiso 0.516(2) 1 calc PR C 8
H25H H 0.6675 0.4267 0.3879 0.042 Uiso 0.516(2) 1 calc PR C 8
C26D C 0.61451(13) 0.3515(3) 0.3593(2) 0.0385(9) Uani 0.516(2) 1 d PDU C 8
H26J H 0.6055 0.3206 0.3266 0.058 Uiso 0.516(2) 1 calc PR C 8
H26K H 0.5895 0.3867 0.3630 0.058 Uiso 0.516(2) 1 calc PR C 8
H26L H 0.6206 0.3185 0.3912 0.058 Uiso 0.516(2) 1 calc PR C 8
C27D C 0.70231(17) 0.3799(2) 0.24870(13) 0.0453(8) Uani 0.516(2) 1 d PD C 8
H27E H 0.7318 0.3864 0.2353 0.054 Uiso 0.516(2) 1 calc PR C 8
H27F H 0.6915 0.4306 0.2578 0.054 Uiso 0.516(2) 1 calc PR C 8
C28D C 0.66658(18) 0.3444(3) 0.20407(16) 0.0572(11) Uani 0.516(2) 1 d PD C 8
H28G H 0.6796 0.2989 0.1903 0.086 Uiso 0.516(2) 1 calc PR C 8
H28H H 0.6582 0.3807 0.1744 0.086 Uiso 0.516(2) 1 calc PR C 8
H28I H 0.6390 0.3309 0.2189 0.086 Uiso 0.516(2) 1 calc PR C 8
C10B C 0.76261(14) 0.2395(2) 0.26841(11) 0.0804(12) Uani 1 1 d . . .
H10B H 0.7601 0.2700 0.2368 0.096 Uiso 1 1 calc R C 7
C11B C 0.79729(11) 0.18760(16) 0.27686(10) 0.0513(6) Uani 1 1 d . C .
C12B C 0.82609(11) 0.16705(17) 0.23811(11) 0.0537(7) Uani 1 1 d . . .
C13B C 0.85685(9) 0.11660(16) 0.26228(11) 0.0481(6) Uani 1 1 d . C .
C14B C 0.84676(8) 0.10410(14) 0.31575(10) 0.0398(5) Uani 1 1 d . C .
C15B C 0.86866(8) 0.05231(13) 0.35182(10) 0.0403(5) Uani 1 1 d . . .
H15B H 0.8962 0.0299 0.3443 0.048 Uiso 1 1 calc R C .
C16B C 0.85352(7) 0.03076(13) 0.39800(10) 0.0372(5) Uani 1 1 d . C .
C17B C 0.87177(8) -0.03149(13) 0.43227(11) 0.0410(5) Uani 1 1 d . . .
C18B C 0.84379(8) -0.04116(13) 0.46920(10) 0.0392(5) Uani 1 1 d . C .
C19B C 0.80865(7) 0.01657(12) 0.45792(9) 0.0335(4) Uani 1 1 d . C .
C20B C 0.77534(7) 0.02886(12) 0.48913(9) 0.0336(4) Uani 1 1 d . . .
H20B H 0.7695 -0.0099 0.5133 0.040 Uiso 1 1 calc R C .
C21B C 0.72034(9) 0.06777(13) 0.57738(10) 0.0413(5) Uani 1 1 d . . .
H21C H 0.7143 0.0154 0.5640 0.050 Uiso 1 1 calc R . .
H21D H 0.6928 0.0853 0.5916 0.050 Uiso 1 1 calc R . .
C22B C 0.76149(11) 0.06735(18) 0.62335(11) 0.0583(7) Uani 1 1 d . . .
H22D H 0.7891 0.0514 0.6094 0.087 Uiso 1 1 calc R . .
H22E H 0.7557 0.0320 0.6516 0.087 Uiso 1 1 calc R . .
H22F H 0.7663 0.1183 0.6387 0.087 Uiso 1 1 calc R . .
C23B C 0.69034(8) 0.23580(13) 0.55934(10) 0.0390(5) Uani 1 1 d . . .
H23C H 0.6981 0.2901 0.5574 0.047 Uiso 1 1 calc R . .
H23D H 0.7005 0.2187 0.5972 0.047 Uiso 1 1 calc R . .
C24B C 0.63844(9) 0.22571(16) 0.54374(14) 0.0570(8) Uani 1 1 d . . .
H24D H 0.6278 0.2482 0.5079 0.086 Uiso 1 1 calc R . .
H24E H 0.6231 0.2508 0.5707 0.086 Uiso 1 1 calc R . .
H24F H 0.6309 0.1717 0.5426 0.086 Uiso 1 1 calc R . .
C29B C 0.82162(14) 0.19956(19) 0.18173(13) 0.0716(10) Uani 1 1 d . C .
H29C H 0.8307 0.1610 0.1569 0.086 Uiso 1 1 calc R . .
H29D H 0.7891 0.2138 0.1682 0.086 Uiso 1 1 calc R . .
C30B C 0.8513(2) 0.2666(3) 0.18233(16) 0.1148(18) Uani 1 1 d . . .
H30D H 0.8442 0.3027 0.2094 0.172 Uiso 1 1 calc R C .
H30E H 0.8457 0.2904 0.1464 0.172 Uiso 1 1 calc R . .
H30F H 0.8837 0.2514 0.1916 0.172 Uiso 1 1 calc R . .
C31B C 0.89135(10) 0.07137(18) 0.23797(12) 0.0561(7) Uani 1 1 d . . .
H31C H 0.9201 0.0657 0.2649 0.067 Uiso 1 1 calc R C .
H31D H 0.8989 0.0983 0.2060 0.067 Uiso 1 1 calc R . .
C32B C 0.87147(10) -0.00737(18) 0.22079(13) 0.0596(8) Uani 1 1 d . C .
H32D H 0.8646 -0.0343 0.2527 0.089 Uiso 1 1 calc R . .
H32E H 0.8941 -0.0363 0.2047 0.089 Uiso 1 1 calc R . .
H32F H 0.8431 -0.0016 0.1941 0.089 Uiso 1 1 calc R . .
C33B C 0.91475(9) -0.07493(16) 0.42715(12) 0.0513(6) Uani 1 1 d . C .
H33C H 0.9156 -0.0836 0.3883 0.062 Uiso 1 1 calc R . .
H33D H 0.9138 -0.1249 0.4448 0.062 Uiso 1 1 calc R . .
C34B C 0.95821(10) -0.0335(2) 0.45288(14) 0.0686(9) Uani 1 1 d . . .
H34D H 0.9608 0.0138 0.4332 0.103 Uiso 1 1 calc R C .
H34E H 0.9852 -0.0654 0.4512 0.103 Uiso 1 1 calc R . .
H34F H 0.9567 -0.0221 0.4909 0.103 Uiso 1 1 calc R . .
C35B C 0.84897(9) -0.09340(14) 0.51730(12) 0.0478(6) Uani 1 1 d . . .
H35C H 0.8652 -0.1398 0.5090 0.057 Uiso 1 1 calc R C .
H35D H 0.8180 -0.1083 0.5237 0.057 Uiso 1 1 calc R . .
C36B C 0.87552(11) -0.05770(17) 0.56870(12) 0.0588(7) Uani 1 1 d . C .
H36D H 0.9069 -0.0457 0.5634 0.088 Uiso 1 1 calc R . .
H36E H 0.8768 -0.0932 0.5990 0.088 Uiso 1 1 calc R . .
H36F H 0.8599 -0.0112 0.5768 0.088 Uiso 1 1 calc R . .
C37B C 0.72236(6) 0.40603(11) 0.47459(8) 0.0257(4) Uani 1 1 d . . .
C38B C 0.62204(7) 0.38662(13) 0.62921(9) 0.0330(4) Uani 1 1 d . . .
C39B C 0.66942(7) 0.40463(14) 0.65170(9) 0.0366(5) Uani 1 1 d . . .
C40B C 0.68985(7) 0.42848(12) 0.61011(9) 0.0314(4) Uani 1 1 d . . .
C41B C 0.65343(6) 0.43048(11) 0.56227(8) 0.0286(4) Uani 1 1 d . C .
C42B C 0.65721(6) 0.45926(11) 0.51151(8) 0.0267(4) Uani 1 1 d . . .
C43B C 0.61900(7) 0.48239(11) 0.47391(9) 0.0291(4) Uani 1 1 d . C .
C44B C 0.61897(7) 0.53524(12) 0.42920(10) 0.0354(5) Uani 1 1 d D . .
C45B C 0.57416(7) 0.54309(12) 0.40475(9) 0.0325(4) Uani 1 1 d . C .
C46B C 0.54726(7) 0.49525(12) 0.43362(8) 0.0295(4) Uani 1 1 d . . .
C47B C 0.50146(7) 0.47877(12) 0.41488(9) 0.0314(4) Uani 1 1 d . C .
H47B H 0.4849 0.5099 0.3872 0.038 Uiso 1 1 calc R . .
C48B C 0.47856(7) 0.41991(13) 0.43407(8) 0.0320(4) Uani 1 1 d . . .
C49B C 0.43424(7) 0.39134(14) 0.40705(9) 0.0366(5) Uani 1 1 d . C .
C50B C 0.42491(7) 0.32984(13) 0.43548(10) 0.0383(5) Uani 1 1 d D . .
C51B C 0.46302(7) 0.32181(13) 0.48069(9) 0.0342(4) Uani 1 1 d . C .
C52B C 0.46504(7) 0.26994(12) 0.52179(10) 0.0362(5) Uani 1 1 d . . .
H52B H 0.4428 0.2305 0.5176 0.043 Uiso 1 1 calc R C .
C53B C 0.49751(7) 0.27159(12) 0.56907(9) 0.0338(4) Uani 1 1 d . C .
C54B C 0.49511(8) 0.22775(13) 0.61718(10) 0.0384(5) Uani 1 1 d . . .
C55B C 0.52885(8) 0.25422(13) 0.65703(10) 0.0372(5) Uani 1 1 d . C .
C56B C 0.55319(7) 0.31185(13) 0.63205(9) 0.0340(4) Uani 1 1 d . . .
C57B C 0.59356(7) 0.34611(14) 0.65683(9) 0.0365(5) Uani 1 1 d . C .
H57B H 0.6022 0.3415 0.6951 0.044 Uiso 1 1 calc R . .
C58B C 0.68965(9) 0.39823(18) 0.71076(10) 0.0493(6) Uani 1 1 d . . .
H58C H 0.7236 0.4024 0.7154 0.059 Uiso 1 1 calc R . .
H58D H 0.6822 0.3479 0.7242 0.059 Uiso 1 1 calc R . .
C59B C 0.67138(10) 0.4594(2) 0.74436(11) 0.0640(9) Uani 1 1 d . . .
H59D H 0.6790 0.5093 0.7315 0.096 Uiso 1 1 calc R . .
H59E H 0.6856 0.4535 0.7826 0.096 Uiso 1 1 calc R . .
H59F H 0.6378 0.4545 0.7406 0.096 Uiso 1 1 calc R . .
C60B C 0.73929(7) 0.45458(14) 0.61576(9) 0.0385(5) Uani 1 1 d . . .
H60C H 0.7516 0.4390 0.5831 0.046 Uiso 1 1 calc R . .
H60D H 0.7579 0.4290 0.6474 0.046 Uiso 1 1 calc R . .
C61B C 0.74487(9) 0.53945(16) 0.62290(11) 0.0499(6) Uani 1 1 d . . .
H61D H 0.7268 0.5652 0.5915 0.075 Uiso 1 1 calc R . .
H61E H 0.7775 0.5529 0.6258 0.075 Uiso 1 1 calc R . .
H61F H 0.7339 0.5551 0.6560 0.075 Uiso 1 1 calc R . .
C62B C 0.6584(5) 0.5794(6) 0.4139(8) 0.0479(10) Uani 0.587(4) 1 d PD C 5
H62C H 0.6538 0.5847 0.3739 0.058 Uiso 0.587(4) 1 calc PR C 5
H62D H 0.6875 0.5513 0.4257 0.058 Uiso 0.587(4) 1 calc PR C 5
C63B C 0.66245(18) 0.6582(2) 0.4400(2) 0.0640(11) Uani 0.587(4) 1 d PD C 5
H63D H 0.6322 0.6829 0.4333 0.096 Uiso 0.587(4) 1 calc PR C 5
H63E H 0.6845 0.6886 0.4241 0.096 Uiso 0.587(4) 1 calc PR C 5
H63F H 0.6732 0.6533 0.4792 0.096 Uiso 0.587(4) 1 calc PR C 5
C62D C 0.6555(8) 0.5902(9) 0.4195(11) 0.0479(10) Uani 0.413(4) 1 d PD C 6
H62E H 0.6770 0.5998 0.4540 0.058 Uiso 0.413(4) 1 calc PR C 6
H62F H 0.6411 0.6389 0.4064 0.058 Uiso 0.413(4) 1 calc PR C 6
C63D C 0.6821(2) 0.5581(4) 0.3775(3) 0.0640(11) Uani 0.413(4) 1 d PD C 6
H63G H 0.6989 0.5127 0.3921 0.096 Uiso 0.413(4) 1 calc PR C 6
H63H H 0.7040 0.5960 0.3689 0.096 Uiso 0.413(4) 1 calc PR C 6
H63I H 0.6604 0.5449 0.3444 0.096 Uiso 0.413(4) 1 calc PR C 6
C64B C 0.55504(8) 0.58717(14) 0.35462(10) 0.0398(5) Uani 1 1 d . . .
H64C H 0.5754 0.6308 0.3513 0.048 Uiso 1 1 calc R C .
H64D H 0.5242 0.6070 0.3578 0.048 Uiso 1 1 calc R . .
C65B C 0.55110(10) 0.53777(17) 0.30368(10) 0.0523(7) Uani 1 1 d . C .
H65D H 0.5818 0.5193 0.2999 0.078 Uiso 1 1 calc R . .
H65E H 0.5382 0.5678 0.2717 0.078 Uiso 1 1 calc R . .
H65F H 0.5308 0.4947 0.3069 0.078 Uiso 1 1 calc R . .
C66B C 0.40788(8) 0.42243(16) 0.35491(10) 0.0441(6) Uani 1 1 d . . .
H66C H 0.4148 0.4770 0.3525 0.053 Uiso 1 1 calc R C .
H66D H 0.3744 0.4172 0.3549 0.053 Uiso 1 1 calc R . .
C67B C 0.42005(14) 0.3815(2) 0.30533(12) 0.0780(11) Uani 1 1 d . C .
H67D H 0.4532 0.3865 0.3053 0.117 Uiso 1 1 calc R . .
H67E H 0.4027 0.4041 0.2721 0.117 Uiso 1 1 calc R . .
H67F H 0.4120 0.3279 0.3068 0.117 Uiso 1 1 calc R . .
C68B C 0.38281(7) 0.28050(13) 0.42598(11) 0.0450(6) Uani 0.529(5) 1 d PD C 7
H68E H 0.3912 0.2278 0.4368 0.054 Uiso 0.529(5) 1 calc PR C 7
H68F H 0.3687 0.2809 0.3870 0.054 Uiso 0.529(5) 1 calc PR C 7
C69B C 0.34883(15) 0.3118(3) 0.4601(2) 0.0598(11) Uani 0.529(5) 1 d PD C 7
H69G H 0.3620 0.3067 0.4987 0.090 Uiso 0.529(5) 1 calc PR C 7
H69H H 0.3199 0.2833 0.4521 0.090 Uiso 0.529(5) 1 calc PR C 7
H69I H 0.3428 0.3653 0.4513 0.090 Uiso 0.529(5) 1 calc PR C 7
C68D C 0.38281(7) 0.28050(13) 0.42598(11) 0.0450(6) Uani 0.471(5) 1 d PD C 8
H68G H 0.3809 0.2538 0.4603 0.054 Uiso 0.471(5) 1 calc PR C 8
H68H H 0.3871 0.2416 0.3988 0.054 Uiso 0.471(5) 1 calc PR C 8
C69D C 0.33652(12) 0.3197(3) 0.4065(3) 0.0598(11) Uani 0.471(5) 1 d PD C 8
H69J H 0.3115 0.2877 0.4148 0.090 Uiso 0.471(5) 1 calc PR C 8
H69K H 0.3324 0.3280 0.3672 0.090 Uiso 0.471(5) 1 calc PR C 8
H69L H 0.3360 0.3684 0.4251 0.090 Uiso 0.471(5) 1 calc PR C 8
C70B C 0.46061(9) 0.16586(14) 0.62115(11) 0.0454(6) Uani 1 1 d . C .
H70C H 0.4760 0.1255 0.6452 0.054 Uiso 1 1 calc R . .
H70D H 0.4506 0.1436 0.5847 0.054 Uiso 1 1 calc R . .
C71B C 0.41828(10) 0.19226(18) 0.64278(17) 0.0725(10) Uani 1 1 d . . .
H71D H 0.4277 0.2130 0.6794 0.109 Uiso 1 1 calc R C .
H71E H 0.3974 0.1494 0.6441 0.109 Uiso 1 1 calc R . .
H71F H 0.4024 0.2315 0.6188 0.109 Uiso 1 1 calc R . .
C72B C 0.53939(8) 0.23122(15) 0.71536(10) 0.0450(6) Uani 1 1 d . . .
H72C H 0.5733 0.2284 0.7269 0.054 Uiso 1 1 calc R C .
H72D H 0.5267 0.1801 0.7192 0.054 Uiso 1 1 calc R . .
C73B C 0.51958(10) 0.28580(19) 0.75288(11) 0.0567(7) Uani 1 1 d . C .
H73D H 0.5325 0.3364 0.7499 0.085 Uiso 1 1 calc R . .
H73E H 0.5276 0.2681 0.7905 0.085 Uiso 1 1 calc R . .
H73F H 0.4859 0.2879 0.7423 0.085 Uiso 1 1 calc R . .

loop_
_atom_site_aniso_label
_atom_site_aniso_U_11
_atom_site_aniso_U_22
_atom_site_aniso_U_33
_atom_site_aniso_U_23
_atom_site_aniso_U_13
_atom_site_aniso_U_12
Ni1A 0.02019(11) 0.02421(12) 0.03826(14) -0.00170(10) 0.01034(10) -0.00144(9)
Ni2A 0.02254(12) 0.02673(12) 0.03307(14) -0.00425(10) 0.01151(10) 0.00041(9)
O1A 0.0254(7) 0.0286(7) 0.0479(9) -0.0057(6) 0.0182(6) -0.0032(5)
N1A 0.0245(8) 0.0252(8) 0.0401(9) -0.0020(7) 0.0142(7) 0.0007(6)
N2A 0.0213(7) 0.0263(8) 0.0418(10) -0.0027(7) 0.0118(7) -0.0008(6)
N3A 0.0240(8) 0.0263(8) 0.0428(10) 0.0017(7) 0.0102(7) -0.0004(6)
N4A 0.0245(8) 0.0291(9) 0.0405(10) -0.0039(7) 0.0104(7) -0.0041(6)
N5A 0.0237(8) 0.0236(8) 0.0544(11) -0.0067(7) 0.0203(8) -0.0031(6)
N6A 0.0267(8) 0.0243(8) 0.0423(10) -0.0012(7) 0.0175(7) 0.0003(6)
N7A 0.0233(8) 0.0271(8) 0.0332(9) -0.0025(7) 0.0113(6) 0.0008(6)
N8A 0.0248(8) 0.0278(8) 0.0334(9) -0.0028(7) 0.0115(7) -0.0004(6)
N9A 0.0281(8) 0.0305(9) 0.0371(9) -0.0061(7) 0.0157(7) -0.0006(7)
N10A 0.0242(8) 0.0302(9) 0.0363(9) -0.0037(7) 0.0110(7) 0.0018(6)
C1A 0.0287(10) 0.0280(10) 0.0391(11) -0.0037(8) 0.0148(8) 0.0030(8)
C2A 0.0342(10) 0.0257(10) 0.0444(12) -0.0015(9) 0.0185(9) 0.0034(8)
C3A 0.0331(10) 0.0247(9) 0.0458(12) -0.0018(8) 0.0207(9) 0.0014(8)
C4A 0.0263(9) 0.0236(9) 0.0461(12) -0.0035(8) 0.0177(8) 0.0007(7)
C5A 0.0243(9) 0.0228(9) 0.0505(12) -0.0069(8) 0.0183(9) -0.0023(7)
C6A 0.0223(9) 0.0269(10) 0.0495(12) -0.0102(9) 0.0156(8) -0.0027(7)
C7A 0.0279(10) 0.0409(12) 0.0572(14) -0.0196(11) 0.0175(10) -0.0091(9)
C8A 0.0265(10) 0.0353(11) 0.0495(13) -0.0125(10) 0.0109(9) -0.0011(8)
C9A 0.0217(9) 0.0285(10) 0.0424(11) -0.0042(8) 0.0094(8) 0.0020(7)
C10A 0.0256(9) 0.0326(10) 0.0398(11) -0.0009(9) 0.0095(8) 0.0039(8)
C11A 0.0228(9) 0.0315(10) 0.0440(12) 0.0039(9) 0.0104(8) 0.0034(8)
C12A 0.0265(10) 0.0355(11) 0.0458(12) 0.0084(9) 0.0101(9) 0.0044(8)
C13A 0.0262(10) 0.0315(11) 0.0528(14) 0.0066(9) 0.0107(9) 0.0017(8)
C14A 0.0255(9) 0.0268(10) 0.0490(13) 0.0037(9) 0.0125(9) 0.0017(7)
C15A 0.0284(10) 0.0261(10) 0.0551(14) -0.0029(9) 0.0124(9) -0.0049(8)
C16A 0.0275(10) 0.0290(10) 0.0473(13) -0.0056(9) 0.0120(9) -0.0044(8)
C17A 0.0326(11) 0.0393(12) 0.0456(13) -0.0121(10) 0.0100(9) -0.0100(9)
C18A 0.0311(11) 0.0473(13) 0.0394(12) -0.0084(10) 0.0082(9) -0.0074(9)
C19A 0.0269(10) 0.0365(11) 0.0386(11) -0.0068(9) 0.0112(8) -0.0022(8)
C20A 0.0283(10) 0.0361(11) 0.0387(11) -0.0031(9) 0.0117(8) 0.0035(8)
C21A 0.0396(12) 0.0351(11) 0.0444(13) 0.0019(9) 0.0188(10) 0.0049(9)
C22A 0.0511(15) 0.0569(16) 0.0459(14) -0.0023(12) 0.0171(12) -0.0015(12)
C23A 0.0345(11) 0.0304(11) 0.0525(14) 0.0030(9) 0.0234(10) 0.0016(8)
C24A 0.0377(12) 0.0317(11) 0.0646(16) 0.0033(11) 0.0229(11) -0.0009(9)
C25A 0.0231(15) 0.035(2) 0.035(3) -0.0037(18) 0.0035(15) -0.0021(15)
C26A 0.0333(16) 0.0465(19) 0.0475(19) -0.0013(15) 0.0083(14) -0.0068(14)
C25C 0.0231(15) 0.035(2) 0.035(3) -0.0037(18) 0.0035(15) -0.0021(15)
C26C 0.0333(16) 0.0465(19) 0.0475(19) -0.0013(15) 0.0083(14) -0.0068(14)
C27A 0.0331(11) 0.0410(13) 0.0509(14) -0.0151(11) 0.0089(10) -0.0038(9)
C28A 0.073(2) 0.0552(17) 0.0571(17) -0.0235(14) 0.0054(15) 0.0163(15)
C29A 0.0344(12) 0.0459(13) 0.0494(14) 0.0104(11) 0.0110(10) 0.0013(10)
C30A 0.0564(17) 0.0637(18) 0.0564(17) 0.0054(14) 0.0209(13) 0.0077(14)
C31A 0.0365(12) 0.0346(12) 0.0580(15) 0.0108(10) 0.0143(11) -0.0011(9)
C32A 0.0630(17) 0.0342(13) 0.0659(18) 0.0081(12) 0.0220(14) 0.0005(12)
C33A 0.0404(13) 0.0432(13) 0.0543(15) -0.0129(11) 0.0065(11) -0.0146(10)
C34A 0.0395(13) 0.0512(15) 0.0610(16) -0.0090(13) 0.0097(12) -0.0215(11)
C35A 0.0395(13) 0.0665(18) 0.0433(14) -0.0040(12) 0.0013(11) -0.0152(12)
C36A 0.0675(19) 0.080(2) 0.0453(16) -0.0110(15) 0.0085(14) -0.0219(17)
C37A 0.0242(9) 0.0255(9) 0.0366(11) -0.0028(8) 0.0117(8) -0.0007(7)
C38A 0.0233(9) 0.0304(10) 0.0331(10) -0.0044(8) 0.0088(8) -0.0011(7)
C39A 0.0264(9) 0.0294(10) 0.0336(10) -0.0053(8) 0.0094(8) -0.0012(7)
C40A 0.0300(10) 0.0266(9) 0.0365(11) -0.0050(8) 0.0145(8) -0.0012(8)
C41A 0.0267(9) 0.0241(9) 0.0376(11) -0.0049(8) 0.0141(8) -0.0007(7)
C42A 0.0252(9) 0.0234(9) 0.0398(11) -0.0022(8) 0.0146(8) -0.0004(7)
C43A 0.0275(9) 0.0236(9) 0.0380(11) -0.0003(8) 0.0144(8) -0.0011(7)
C44A 0.0276(9) 0.0258(9) 0.0386(11) 0.0011(8) 0.0123(8) -0.0015(7)
C45A 0.0275(9) 0.0307(10) 0.0371(11) 0.0012(8) 0.0108(8) -0.0035(8)
C46A 0.0266(9) 0.0319(10) 0.0372(11) -0.0053(8) 0.0115(8) -0.0058(8)
C47A 0.0314(10) 0.0368(11) 0.0336(11) -0.0073(9) 0.0089(8) -0.0048(8)
C48A 0.0322(10) 0.0345(11) 0.0369(11) -0.0090(9) 0.0136(9) -0.0017(8)
C49A 0.0403(12) 0.0401(12) 0.0409(12) -0.0113(10) 0.0183(10) -0.0015(10)
C50A 0.0359(11) 0.0391(12) 0.0427(12) -0.0080(10) 0.0183(10) 0.0019(9)
C51A 0.0281(10) 0.0329(11) 0.0429(12) -0.0074(9) 0.0166(9) 0.0005(8)
C52A 0.0276(10) 0.0351(11) 0.0483(13) -0.0067(9) 0.0167(9) 0.0044(8)
C53A 0.0255(9) 0.0308(10) 0.0445(12) -0.0065(9) 0.0124(9) 0.0003(8)
C54A 0.0252(9) 0.0332(11) 0.0445(12) -0.0065(9) 0.0087(9) 0.0024(8)
C55A 0.0242(9) 0.0331(11) 0.0412(12) -0.0060(9) 0.0064(8) 0.0018(8)
C56A 0.0227(9) 0.0301(10) 0.0391(11) -0.0055(8) 0.0065(8) 0.0007(7)
C57A 0.0246(9) 0.0330(10) 0.0330(10) -0.0018(8) 0.0077(8) 0.0008(8)
C58A 0.0304(10) 0.0383(11) 0.0305(10) -0.0050(8) 0.0066(8) 0.0027(8)
C59A 0.0356(11) 0.0404(12) 0.0363(11) 0.0023(9) 0.0081(9) -0.0015(9)
C60A 0.0471(13) 0.0315(11) 0.0401(12) -0.0029(9) 0.0206(10) 0.0077(9)
C61A 0.0467(13) 0.0411(13) 0.0595(16) 0.0111(11) 0.0327(12) 0.0143(11)
C62A 0.0330(10) 0.0297(10) 0.0421(12) 0.0036(9) 0.0095(9) 0.0057(8)
C63A 0.0287(10) 0.0344(11) 0.0538(14) -0.0019(10) 0.0111(10) 0.0042(8)
C64A 0.0304(10) 0.0412(12) 0.0401(12) -0.0057(10) 0.0065(9) -0.0035(9)
C65A 0.0729(19) 0.0600(18) 0.0367(13) 0.0056(12) 0.0079(13) -0.0130(15)
C66A 0.0447(14) 0.0674(18) 0.0383(13) -0.0159(12) 0.0159(11) 0.0037(12)
C67A 0.075(2) 0.078(2) 0.0429(15) 0.0059(15) 0.0130(14) 0.0152(17)
C68A 0.0406(15) 0.053(2) 0.044(3) -0.0070(17) 0.0217(16) 0.0097(15)
C69A 0.0394(18) 0.062(2) 0.052(2) -0.0013(18) 0.0161(16) 0.0107(17)
C68C 0.0406(15) 0.053(2) 0.044(3) -0.0070(17) 0.0217(16) 0.0097(15)
C69C 0.0394(18) 0.062(2) 0.052(2) -0.0013(18) 0.0161(16) 0.0107(17)
C70A 0.0267(10) 0.0420(12) 0.0528(14) -0.0048(10) 0.0118(9) 0.0061(9)
C71A 0.0400(13) 0.0481(15) 0.080(2) -0.0149(14) 0.0155(13) 0.0104(11)
C72A 0.0269(10) 0.0439(13) 0.0425(12) 0.0005(10) 0.0051(9) 0.0052(9)
C73A 0.0544(16) 0.0472(15) 0.0556(16) 0.0086(12) 0.0050(13) -0.0049(12)
Ni1B 0.03070(14) 0.03132(14) 0.03367(14) -0.00824(11) 0.00675(11) 0.00318(10)
Ni2B 0.02054(11) 0.03071(13) 0.03107(13) -0.00552(10) 0.00776(9) -0.00226(9)
O1B 0.0279(7) 0.0301(7) 0.0456(9) -0.0034(6) 0.0172(6) -0.0018(6)
N1B 0.0236(8) 0.0275(8) 0.0345(9) -0.0063(7) 0.0059(7) 0.0000(6)
N2B 0.0534(12) 0.0461(11) 0.0288(9) -0.0072(8) 0.0039(8) 0.0181(9)
N3B 0.0428(11) 0.0398(11) 0.0359(10) -0.0090(8) 0.0077(8) 0.0034(8)
N4B 0.0259(8) 0.0298(9) 0.0450(10) -0.0110(8) 0.0076(7) 0.0006(7)
N5B 0.0226(8) 0.0267(8) 0.0342(9) -0.0047(7) 0.0080(6) 0.0005(6)
N6B 0.0222(7) 0.0257(8) 0.0377(9) -0.0058(7) 0.0104(7) -0.0025(6)
N7B 0.0239(8) 0.0320(9) 0.0315(9) -0.0057(7) 0.0082(6) -0.0028(6)
N8B 0.0218(7) 0.0320(9) 0.0306(8) -0.0058(7) 0.0078(6) -0.0012(6)
N9B 0.0230(8) 0.0350(9) 0.0349(9) -0.0071(7) 0.0074(7) -0.0028(7)
N10B 0.0245(8) 0.0329(9) 0.0365(9) -0.0040(7) 0.0078(7) -0.0007(7)
C1B 0.0255(9) 0.0260(9) 0.0431(12) -0.0069(8) 0.0071(8) -0.0042(7)
C2B 0.0294(10) 0.0277(10) 0.0429(12) -0.0039(9) 0.0109(9) -0.0043(8)
C3B 0.0287(10) 0.0274(10) 0.0393(11) -0.0052(8) 0.0103(8) -0.0035(8)
C4B 0.0228(9) 0.0268(9) 0.0368(11) -0.0066(8) 0.0057(8) -0.0019(7)
C5B 0.0245(9) 0.0298(10) 0.0344(10) -0.0070(8) 0.0052(8) 0.0016(7)
C6B 0.0498(14) 0.0421(13) 0.0334(11) -0.0081(10) 0.0013(10) 0.0169(11)
C7B 0.034(2) 0.0303(19) 0.0301(13) -0.0033(14) 0.0040(14) -0.0015(13)
C8B 0.060(3) 0.060(3) 0.0281(14) 0.0036(18) 0.0079(19) 0.0234(19)
C9B 0.035(2) 0.048(2) 0.0273(14) -0.0151(14) -0.0066(15) 0.0058(17)
C25B 0.036(2) 0.032(2) 0.0364(15) 0.0049(17) 0.0034(18) 0.0024(15)
C26B 0.037(2) 0.040(3) 0.038(2) -0.0027(17) 0.0042(16) 0.0063(18)
C27B 0.050(2) 0.047(2) 0.0404(19) -0.0035(16) 0.0105(17) -0.0041(15)
C28B 0.060(3) 0.066(3) 0.043(2) 0.0097(19) 0.0011(18) -0.011(2)
C7D 0.034(2) 0.0303(19) 0.0301(13) -0.0033(14) 0.0040(14) -0.0015(13)
C8D 0.060(3) 0.060(3) 0.0281(14) 0.0036(18) 0.0079(19) 0.0234(19)
C9D 0.035(2) 0.048(2) 0.0273(14) -0.0151(14) -0.0066(15) 0.0058(17)
C25D 0.036(2) 0.032(2) 0.0364(15) 0.0049(17) 0.0034(18) 0.0024(15)
C26D 0.037(2) 0.040(3) 0.038(2) -0.0027(17) 0.0042(16) 0.0063(18)
C27D 0.050(2) 0.047(2) 0.0404(19) -0.0035(16) 0.0105(17) -0.0041(15)
C28D 0.060(3) 0.066(3) 0.043(2) 0.0097(19) 0.0011(18) -0.011(2)
C10B 0.132(3) 0.080(2) 0.0294(13) 0.0008(14) 0.0156(16) 0.057(2)
C11B 0.0700(18) 0.0505(15) 0.0344(12) -0.0087(11) 0.0114(12) 0.0104(13)
C12B 0.0723(19) 0.0526(16) 0.0393(14) -0.0097(12) 0.0182(13) -0.0009(14)
C13B 0.0502(15) 0.0511(15) 0.0467(14) -0.0129(12) 0.0187(12) -0.0058(12)
C14B 0.0367(12) 0.0413(13) 0.0438(13) -0.0142(10) 0.0135(10) -0.0059(9)
C15B 0.0314(11) 0.0379(12) 0.0535(14) -0.0128(10) 0.0126(10) -0.0023(9)
C16B 0.0283(10) 0.0340(11) 0.0507(13) -0.0128(10) 0.0114(9) -0.0018(8)
C17B 0.0326(11) 0.0329(11) 0.0571(15) -0.0114(10) 0.0069(10) 0.0024(9)
C18B 0.0322(11) 0.0291(11) 0.0566(14) -0.0097(10) 0.0089(10) 0.0013(8)
C19B 0.0303(10) 0.0238(9) 0.0465(12) -0.0087(9) 0.0067(9) -0.0019(8)
C20B 0.0308(10) 0.0256(10) 0.0446(12) -0.0056(9) 0.0072(9) -0.0032(8)
C21B 0.0523(14) 0.0267(11) 0.0494(14) -0.0007(9) 0.0213(11) -0.0008(9)
C22B 0.073(2) 0.0576(17) 0.0463(15) 0.0036(13) 0.0159(14) 0.0087(15)
C23B 0.0476(13) 0.0299(11) 0.0445(13) -0.0025(9) 0.0222(10) 0.0025(9)
C24B 0.0454(14) 0.0424(14) 0.094(2) -0.0023(14) 0.0406(15) 0.0020(11)
C29B 0.111(3) 0.0603(19) 0.0506(17) -0.0058(15) 0.0348(18) -0.0033(19)
C30B 0.198(6) 0.084(3) 0.060(2) 0.014(2) 0.017(3) -0.039(3)
C31B 0.0503(15) 0.0665(19) 0.0574(16) -0.0161(14) 0.0259(13) -0.0062(13)
C32B 0.0534(16) 0.0664(19) 0.0651(18) -0.0227(15) 0.0274(14) -0.0041(14)
C33B 0.0426(14) 0.0433(14) 0.0698(18) -0.0079(13) 0.0148(12) 0.0108(11)
C34B 0.0367(14) 0.084(2) 0.084(2) -0.0239(18) 0.0087(14) 0.0131(14)
C35B 0.0443(13) 0.0312(12) 0.0699(17) 0.0030(11) 0.0150(12) 0.0076(10)
C36B 0.0621(18) 0.0494(16) 0.0633(18) 0.0075(14) 0.0068(14) 0.0093(13)
C37B 0.0230(8) 0.0279(9) 0.0270(9) -0.0001(7) 0.0066(7) 0.0008(7)
C38B 0.0265(10) 0.0410(12) 0.0323(10) -0.0068(9) 0.0073(8) -0.0030(8)
C39B 0.0303(10) 0.0441(13) 0.0354(11) -0.0075(9) 0.0057(9) -0.0048(9)
C40B 0.0250(9) 0.0347(11) 0.0347(11) -0.0064(8) 0.0056(8) -0.0005(8)
C41B 0.0229(9) 0.0287(10) 0.0354(10) -0.0091(8) 0.0088(8) -0.0005(7)
C42B 0.0206(8) 0.0255(9) 0.0356(10) -0.0066(8) 0.0088(7) -0.0027(7)
C43B 0.0256(9) 0.0263(9) 0.0370(11) -0.0049(8) 0.0102(8) -0.0012(7)
C44B 0.0273(10) 0.0334(11) 0.0464(13) 0.0042(9) 0.0089(9) -0.0025(8)
C45B 0.0288(10) 0.0316(10) 0.0381(11) -0.0004(8) 0.0090(8) -0.0006(8)
C46B 0.0252(9) 0.0309(10) 0.0340(10) -0.0064(8) 0.0099(8) 0.0011(7)
C47B 0.0246(9) 0.0380(11) 0.0324(10) -0.0055(8) 0.0072(8) 0.0011(8)
C48B 0.0247(9) 0.0387(11) 0.0327(10) -0.0088(9) 0.0057(8) -0.0005(8)
C49B 0.0266(10) 0.0435(12) 0.0390(12) -0.0085(10) 0.0043(8) -0.0031(9)
C50B 0.0276(10) 0.0415(12) 0.0451(13) -0.0110(10) 0.0041(9) -0.0066(9)
C51B 0.0266(10) 0.0336(11) 0.0429(12) -0.0094(9) 0.0080(8) -0.0041(8)
C52B 0.0281(10) 0.0318(11) 0.0504(13) -0.0088(9) 0.0111(9) -0.0058(8)
C53B 0.0287(10) 0.0297(10) 0.0450(12) -0.0035(9) 0.0118(9) -0.0013(8)
C54B 0.0312(11) 0.0326(11) 0.0537(14) 0.0005(10) 0.0136(10) -0.0005(8)
C55B 0.0299(10) 0.0382(12) 0.0457(13) 0.0037(10) 0.0125(9) 0.0014(9)
C56B 0.0274(10) 0.0377(11) 0.0393(11) -0.0003(9) 0.0124(8) 0.0009(8)
C57B 0.0309(11) 0.0473(13) 0.0328(11) -0.0024(9) 0.0097(9) -0.0034(9)
C58B 0.0367(12) 0.0750(19) 0.0348(12) -0.0021(12) 0.0028(10) -0.0128(12)
C59B 0.0513(16) 0.104(3) 0.0368(14) -0.0209(15) 0.0071(12) -0.0211(16)
C60B 0.0252(10) 0.0547(14) 0.0355(11) -0.0037(10) 0.0051(8) -0.0055(9)
C61B 0.0466(14) 0.0608(17) 0.0435(14) -0.0131(12) 0.0111(11) -0.0245(12)
C62B 0.0317(19) 0.045(3) 0.068(3) 0.016(2) 0.0121(13) 0.000(2)
C63B 0.050(2) 0.045(2) 0.095(3) 0.006(2) 0.005(2) -0.0022(17)
C62D 0.0317(19) 0.045(3) 0.068(3) 0.016(2) 0.0121(13) 0.000(2)
C63D 0.050(2) 0.045(2) 0.095(3) 0.006(2) 0.005(2) -0.0022(17)
C64B 0.0300(11) 0.0400(12) 0.0504(14) 0.0079(10) 0.0099(10) 0.0010(9)
C65B 0.0565(16) 0.0652(18) 0.0377(13) 0.0110(12) 0.0155(11) 0.0171(13)
C66B 0.0300(11) 0.0561(15) 0.0440(13) -0.0045(11) 0.0005(9) -0.0043(10)
C67B 0.099(3) 0.082(2) 0.0448(17) -0.0208(16) -0.0103(17) 0.015(2)
C68B 0.0302(11) 0.0440(13) 0.0589(15) -0.0082(11) 0.0023(10) -0.0091(10)
C69B 0.0333(18) 0.051(2) 0.095(3) -0.001(2) 0.010(2) -0.0114(16)
C68D 0.0302(11) 0.0440(13) 0.0589(15) -0.0082(11) 0.0023(10) -0.0091(10)
C69D 0.0333(18) 0.051(2) 0.095(3) -0.001(2) 0.010(2) -0.0114(16)
C70B 0.0434(13) 0.0359(12) 0.0578(15) 0.0058(11) 0.0114(11) -0.0078(10)
C71B 0.0461(16) 0.0522(17) 0.126(3) -0.0159(18) 0.0355(18) -0.0206(13)
C72B 0.0344(12) 0.0502(14) 0.0522(14) 0.0129(11) 0.0129(10) 0.0015(10)
C73B 0.0477(15) 0.079(2) 0.0451(15) 0.0104(14) 0.0130(12) 0.0078(14)

loop_
_atom_type_symbol
_atom_type_description
_atom_type_scat_dispersion_real
_atom_type_scat_dispersion_imag
_atom_type_scat_source
C C 0.0033 0.0016 'International Tables Vol C Tables 4.2.6.8 and 6.1.1.4'
H H 0.0000 0.0000 'International Tables Vol C Tables 4.2.6.8 and 6.1.1.4'
N N 0.0061 0.0033 'International Tables Vol C Tables 4.2.6.8 and 6.1.1.4'
Ni Ni 0.3393 1.1124 'International Tables Vol C Tables 4.2.6.8 and 6.1.1.4'
O O 0.0106 0.0060 'International Tables Vol C Tables 4.2.6.8 and 6.1.1.4'

loop_
_geom_angle_atom_site_label_1
_geom_angle_atom_site_label_2
_geom_angle_atom_site_label_3
_geom_angle
N1A Ni1A N2A 88.99(7)
N1A Ni1A N4A 90.32(7)
N2A Ni1A N4A 177.61(7)
N1A Ni1A N3A 179.68(8)
N2A Ni1A N3A 90.70(7)
N4A Ni1A N3A 89.98(8)
N7A Ni2A N8A 88.42(7)
N7A Ni2A N10A 91.47(7)
N8A Ni2A N10A 176.94(7)
N7A Ni2A N9A 178.35(7)
N8A Ni2A N9A 91.39(7)
N10A Ni2A N9A 88.81(7)
C1A N1A C4A 105.79(17)
C1A N1A Ni1A 126.45(13)
C4A N1A Ni1A 127.74(15)
C9A N2A C6A 105.95(17)
C9A N2A Ni1A 126.17(13)
C6A N2A Ni1A 127.86(15)
C11A N3A C14A 105.88(17)
C11A N3A Ni1A 126.98(14)
C14A N3A Ni1A 127.13(15)
C19A N4A C16A 105.67(17)
C19A N4A Ni1A 126.97(14)
C16A N4A Ni1A 127.31(15)
C37A N5A C5A 123.08(17)
C37A N5A H5A 118.5
C5A N5A H5A 118.5
C37A N6A C42A 120.13(16)
C37A N6A H6A 119.9
C42A N6A H6A 119.9
C38A N7A C41A 105.35(16)
C38A N7A Ni2A 125.53(13)
C41A N7A Ni2A 128.88(14)
C46A N8A C43A 105.13(17)
C46A N8A Ni2A 125.36(13)
C43A N8A Ni2A 129.44(14)
C48A N9A C51A 105.08(17)
C48A N9A Ni2A 127.05(14)
C51A N9A Ni2A 127.83(15)
C56A N10A C53A 104.83(17)
C56A N10A Ni2A 126.75(13)
C53A N10A Ni2A 128.41(15)
N1A C1A C20A 124.4(2)
N1A C1A C2A 110.64(18)
C20A C1A C2A 124.4(2)
C3A C2A C1A 106.9(2)
C3A C2A C21A 128.7(2)
C1A C2A C21A 124.4(2)
C2A C3A C4A 106.51(18)
C2A C3A C23A 124.5(2)
C4A C3A C23A 128.6(2)
N1A C4A C5A 122.40(19)
N1A C4A C3A 109.97(18)
C5A C4A C3A 127.17(18)
C4A C5A C6A 121.88(17)
C4A C5A N5A 118.58(19)
C6A C5A N5A 119.51(19)
N2A C6A C5A 122.36(19)
N2A C6A C7A 110.39(18)
C5A C6A C7A 126.86(18)
C8A C7A C6A 105.85(17)
C8A C7A C25A 120.2(3)
C6A C7A C25A 133.8(3)
C8A C7A C25C 129.7(4)
C6A C7A C25C 122.4(3)
C25A C7A C25C 19.2(3)
C7A C8A C9A 107.23(19)
C7A C8A C27A 128.4(2)
C9A C8A C27A 124.4(2)
N2A C9A C10A 124.29(19)
N2A C9A C8A 110.34(18)
C10A C9A C8A 124.4(2)
C11A C10A C9A 123.2(2)
C11A C10A H10A 118.4
C9A C10A H10A 118.4
N3A C11A C10A 123.89(19)
N3A C11A C12A 110.70(19)
C10A C11A C12A 125.1(2)
C13A C12A C11A 105.9(2)
C13A C12A C29A 129.2(2)
C11A C12A C29A 124.9(2)
C12A C13A C14A 107.22(19)
C12A C13A C31A 128.6(2)
C14A C13A C31A 124.2(2)
C15A C14A N3A 123.8(2)
C15A C14A C13A 125.3(2)
N3A C14A C13A 110.15(19)
C16A C15A C14A 123.3(2)
C16A C15A H15A 118.3
C14A C15A H15A 118.3
C15A C16A N4A 124.0(2)
C15A C16A C17A 125.3(2)
N4A C16A C17A 110.0(2)
C18A C17A C16A 107.25(19)
C18A C17A C33A 128.6(2)
C16A C17A C33A 123.9(2)
C17A C18A C19A 106.3(2)
C17A C18A C35A 128.7(2)
C19A C18A C35A 125.0(2)
N4A C19A C20A 123.9(2)
N4A C19A C18A 110.57(19)
C20A C19A C18A 125.2(2)
C19A C20A C1A 122.6(2)
C19A C20A H20A 118.7
C1A C20A H20A 118.7
C2A C21A C22A 113.9(2)
C2A C21A H21A 108.8
C22A C21A H21A 108.8
C2A C21A H21B 108.8
C22A C21A H21B 108.8
H21A C21A H21B 107.7
C21A C22A H22A 109.5
C21A C22A H22B 109.5
H22A C22A H22B 109.5
C21A C22A H22C 109.5
H22A C22A H22C 109.5
H22B C22A H22C 109.5
C3A C23A C24A 111.86(18)
C3A C23A H23A 109.2
C24A C23A H23A 109.2
C3A C23A H23B 109.2
C24A C23A H23B 109.2
H23A C23A H23B 107.9
C23A C24A H24A 109.5
C23A C24A H24B 109.5
H24A C24A H24B 109.5
C23A C24A H24C 109.5
H24A C24A H24C 109.5
H24B C24A H24C 109.5
C7A C25A C26A 106.4(3)
C7A C25A H25A 110.5
C7A C25A H25B 110.5
C7A C25C C26C 107.5(3)
C7A C25C H25C 110.2
C26C C25C H25C 110.2
C7A C25C H25D 110.2
C26C C25C H25D 110.2
H25C C25C H25D 108.5
C25C C26C H26D 109.5
C25C C26C H26E 109.5
H26D C26C H26E 109.5
C25C C26C H26F 109.5
H26D C26C H26F 109.5
H26E C26C H26F 109.5
C8A C27A C28A 112.4(2)
C8A C27A H27A 109.1
C28A C27A H27A 109.1
C8A C27A H27B 109.1
C28A C27A H27B 109.1
H27A C27A H27B 107.9
C27A C28A H28A 109.5
C27A C28A H28B 109.5
H28A C28A H28B 109.5
C27A C28A H28C 109.5
H28A C28A H28C 109.5
H28B C28A H28C 109.5
C12A C29A C30A 113.0(2)
C12A C29A H29A 109.0
C30A C29A H29A 109.0
C12A C29A H29B 109.0
C30A C29A H29B 109.0
H29A C29A H29B 107.8
C29A C30A H30A 109.5
C29A C30A H30B 109.5
H30A C30A H30B 109.5
C29A C30A H30C 109.5
H30A C30A H30C 109.5
H30B C30A H30C 109.5
C13A C31A C32A 112.3(2)
C13A C31A H31A 109.1
C32A C31A H31A 109.1
C13A C31A H31B 109.1
C32A C31A H31B 109.1
H31A C31A H31B 107.9
C31A C32A H32A 109.5
C31A C32A H32B 109.5
H32A C32A H32B 109.5
C31A C32A H32C 109.5
H32A C32A H32C 109.5
H32B C32A H32C 109.5
C17A C33A C34A 112.3(2)
C17A C33A H33A 109.1
C34A C33A H33A 109.1
C17A C33A H33B 109.1
C34A C33A H33B 109.1
H33A C33A H33B 107.9
C33A C34A H34A 109.5
C33A C34A H34B 109.5
H34A C34A H34B 109.5
C33A C34A H34C 109.5
H34A C34A H34C 109.5
H34B C34A H34C 109.5
C18A C35A C36A 112.8(2)
C18A C35A H35A 109.0
C36A C35A H35A 109.0
C18A C35A H35B 109.0
C36A C35A H35B 109.0
H35A C35A H35B 107.8
C35A C36A H36A 109.5
C35A C36A H36B 109.5
H36A C36A H36B 109.5
C35A C36A H36C 109.5
H36A C36A H36C 109.5
H36B C36A H36C 109.5
O1A C37A N5A 122.10(18)
O1A C37A N6A 120.76(18)
N5A C37A N6A 117.14(16)
N7A C38A C57A 125.77(18)
N7A C38A C39A 111.17(18)
C57A C38A C39A 122.81(19)
C40A C39A C38A 107.00(18)
C40A C39A C58A 128.72(18)
C38A C39A C58A 124.28(19)
C39A C40A C41A 106.36(17)
C39A C40A C60A 123.88(19)
C41A C40A C60A 129.41(19)
N7A C41A C42A 122.60(18)
N7A C41A C40A 110.01(18)
C42A C41A C40A 126.99(18)
C41A C42A C43A 122.74(18)
C41A C42A N6A 119.42(18)
C43A C42A N6A 117.71(18)
N8A C43A C42A 122.88(19)
N8A C43A C44A 110.38(17)
C42A C43A C44A 126.62(18)
C45A C44A C43A 106.03(18)
C45A C44A C62A 124.0(2)
C43A C44A C62A 129.80(19)
C44A C45A C46A 107.64(19)
C44A C45A C64A 127.4(2)
C46A C45A C64A 124.73(19)
N8A C46A C47A 124.6(2)
N8A C46A C45A 110.67(17)
C47A C46A C45A 124.0(2)
C48A C47A C46A 124.0(2)
C48A C47A H47A 118.0
C46A C47A H47A 118.0
N9A C48A C47A 123.96(19)
N9A C48A C49A 111.36(19)
C47A C48A C49A 124.6(2)
C50A C49A C48A 105.9(2)
C50A C49A C66A 128.4(2)
C48A C49A C66A 125.5(2)
C49A C50A C51A 106.80(17)
C49A C50A C68C 127.1(14)
C51A C50A C68C 126.1(14)
C49A C50A C68A 130.0(12)
C51A C50A C68A 123.2(12)
C68C C50A C68A 4(2)
C52A C51A N9A 124.47(19)
C52A C51A C50A 124.48(19)
N9A C51A C50A 110.73(19)
C53A C52A C51A 122.84(19)
C53A C52A H52A 118.6
C51A C52A H52A 118.6
C52A C53A N10A 124.4(2)
C52A C53A C54A 124.41(19)
N10A C53A C54A 110.97(18)
C55A C54A C53A 106.64(18)
C55A C54A C70A 128.0(2)
C53A C54A C70A 125.4(2)
C54A C55A C56A 105.97(19)
C54A C55A C72A 128.56(19)
C56A C55A C72A 125.47(19)
N10A C56A C57A 123.67(19)
N10A C56A C55A 111.45(17)
C57A C56A C55A 124.0(2)
C56A C57A C38A 123.6(2)
C56A C57A H57A 118.2
C38A C57A H57A 118.2
C39A C58A C59A 112.67(18)
C39A C58A H58A 109.1
C59A C58A H58A 109.1
C39A C58A H58B 109.1
C59A C58A H58B 109.1
H58A C58A H58B 107.8
C58A C59A H59A 109.5
C58A C59A H59B 109.5
H59A C59A H59B 109.5
C58A C59A H59C 109.5
H59A C59A H59C 109.5
H59B C59A H59C 109.5
C40A C60A C61A 112.16(19)
C40A C60A H60A 109.2
C61A C60A H60A 109.2
C40A C60A H60B 109.2
C61A C60A H60B 109.2
H60A C60A H60B 107.9
C60A C61A H61A 109.5
C60A C61A H61B 109.5
H61A C61A H61B 109.5
C60A C61A H61C 109.5
H61A C61A H61C 109.5
H61B C61A H61C 109.5
C44A C62A C63A 113.81(18)
C44A C62A H62A 108.8
C63A C62A H62A 108.8
C44A C62A H62B 108.8
C63A C62A H62B 108.8
H62A C62A H62B 107.7
C62A C63A H63A 109.5
C62A C63A H63B 109.5
H63A C63A H63B 109.5
C62A C63A H63C 109.5
H63A C63A H63C 109.5
H63B C63A H63C 109.5
C45A C64A C65A 111.29(19)
C45A C64A H64A 109.4
C65A C64A H64A 109.4
C45A C64A H64B 109.4
C65A C64A H64B 109.4
H64A C64A H64B 108.0
C64A C65A H65A 109.5
C64A C65A H65B 109.5
H65A C65A H65B 109.5
C64A C65A H65C 109.5
H65A C65A H65C 109.5
H65B C65A H65C 109.5
C49A C66A C67A 113.2(2)
C49A C66A H66A 108.9
C67A C66A H66A 108.9
C49A C66A H66B 108.9
C67A C66A H66B 108.9
H66A C66A H66B 107.8
C66A C67A H67A 109.5
C66A C67A H67B 109.5
H67A C67A H67B 109.5
C66A C67A H67C 109.5
H67A C67A H67C 109.5
H67B C67A H67C 109.5
C50A C68A C69A 113.3(13)
C50A C68A H68A 108.9
C50A C68A H68B 108.9
C69C C68C C50A 109.1(14)
C50A C68C H68C 109.9
C50A C68C H68D 109.9
C54A C70A C71A 114.6(2)
C54A C70A H70A 108.6
C71A C70A H70A 108.6
C54A C70A H70B 108.6
C71A C70A H70B 108.6
H70A C70A H70B 107.6
C70A C71A H71A 109.5
C70A C71A H71B 109.5
H71A C71A H71B 109.5
C70A C71A H71C 109.5
H71A C71A H71C 109.5
H71B C71A H71C 109.5
C55A C72A C73A 112.5(2)
C55A C72A H72A 109.1
C73A C72A H72A 109.1
C55A C72A H72B 109.1
C73A C72A H72B 109.1
H72A C72A H72B 107.8
C72A C73A H73A 109.5
C72A C73A H73B 109.5
H73A C73A H73B 109.5
C72A C73A H73C 109.5
H73A C73A H73C 109.5
H73B C73A H73C 109.5
N1B Ni1B N4B 90.97(7)
N1B Ni1B N3B 179.89(9)
N4B Ni1B N3B 89.13(8)
N1B Ni1B N2B 89.00(7)
N4B Ni1B N2B 179.08(9)
N3B Ni1B N2B 90.91(8)
N7B Ni2B N8B 88.81(7)
N7B Ni2B N9B 179.18(7)
N8B Ni2B N9B 90.70(7)
N7B Ni2B N10B 90.85(7)
N8B Ni2B N10B 179.64(8)
N9B Ni2B N10B 89.63(7)
C1B N1B C4B 105.05(17)
C1B N1B Ni1B 126.24(13)
C4B N1B Ni1B 128.43(14)
C6B N2B C9B 103.27(16)
C6B N2B C9D 105.71(16)
C9B N2B C9D 25.2(2)
C6B N2B Ni1B 128.55(12)
C9B N2B Ni1B 125.47(19)
C9D N2B Ni1B 125.26(16)
C11B N3B C14B 104.7(2)
C11B N3B Ni1B 127.21(17)
C14B N3B Ni1B 128.07(17)
C19B N4B C16B 104.23(18)
C19B N4B Ni1B 127.27(14)
C16B N4B Ni1B 128.42(16)
C37B N5B C5B 120.99(16)
C37B N5B H5B 119.5
C5B N5B H5B 119.5
C37B N6B C42B 123.08(16)
C37B N6B H6B 118.5
C42B N6B H6B 118.5
C38B N7B C41B 105.27(16)
C38B N7B Ni2B 126.24(13)
C41B N7B Ni2B 128.36(14)
C46B N8B C43B 105.13(17)
C46B N8B Ni2B 126.41(13)
C43B N8B Ni2B 128.42(14)
C48B N9B C51B 105.02(17)
C48B N9B Ni2B 126.97(14)
C51B N9B Ni2B 128.02(15)
C56B N10B C53B 104.86(18)
C56B N10B Ni2B 127.12(14)
C53B N10B Ni2B 128.00(15)
N1B C1B C20B 125.6(2)
N1B C1B C2B 111.53(18)
C20B C1B C2B 121.9(2)
C3B C2B C1B 106.57(19)
C3B C2B C21B 128.3(2)
C1B C2B C21B 124.97(19)
C2B C3B C4B 106.45(18)
C2B C3B C23B 122.8(2)
C4B C3B C23B 130.36(19)
C5B C4B N1B 122.80(19)
C5B C4B C3B 126.54(18)
N1B C4B C3B 110.09(18)
C4B C5B C6B 122.77(19)
C4B C5B N5B 120.02(18)
C6B C5B N5B 117.20(19)
N2B C6B C5B 123.38(17)
N2B C6B C7B 112.96(14)
C5B C6B C7B 120.7(2)
N2B C6B C7D 108.78(14)
C5B C6B C7D 127.4(2)
C7B C6B C7D 25.24(19)
C8B C7B C6B 105.39(15)
C8B C7B C25B 123.1(3)
C6B C7B C25B 131.4(3)
C7B C8B C9B 106.69(17)
C7B C8B C27B 128.6(3)
C9B C8B C27B 116.5(3)
N2B C9B C8B 110.65(19)
N2B C9B C10B 114.8(2)
C8B C9B C10B 131.9(3)
C7B C25B C26B 112.2(3)
C7B C25B H25E 109.2
C26B C25B H25E 109.2
C7B C25B H25F 109.2
C26B C25B H25F 109.2
H25E C25B H25F 107.9
C8B C27B C28B 120.8(2)
C8B C27B H27C 107.1
C28B C27B H27C 107.1
C8B C27B H27D 107.1
C28B C27B H27D 107.1
H27C C27B H27D 106.8
C8D C7D C6B 107.18(15)
C8D C7D C25D 124.7(3)
C6B C7D C25D 125.5(3)
C7D C8D C9D 105.56(17)
C7D C8D C27D 127.9(3)
C9D C8D C27D 124.3(3)
C10B C9D N2B 124.2(3)
C10B C9D C8D 121.1(3)
N2B C9D C8D 110.58(19)
C7D C25D C26D 111.5(2)
C7D C25D H25G 109.3
C26D C25D H25G 109.3
C7D C25D H25H 109.3
C26D C25D H25H 109.3
H25G C25D H25H 108.0
C8D C27D C28D 111.1(2)
C8D C27D H27E 109.4
C28D C27D H27E 109.4
C8D C27D H27F 109.4
C28D C27D H27F 109.4
H27E C27D H27F 108.0
C9D C10B C11B 123.0(3)
C9D C10B C9B 23.7(2)
C11B C10B C9B 125.6(3)
C11B C10B H10B 117.2
C10B C11B N3B 124.0(2)
C10B C11B C12B 125.4(3)
N3B C11B C12B 110.7(2)
C13B C12B C11B 107.2(2)
C13B C12B C29B 128.2(3)
C11B C12B C29B 124.6(3)
C12B C13B C14B 106.8(2)
C12B C13B C31B 128.6(3)
C14B C13B C31B 124.0(3)
C15B C14B N3B 124.6(2)
C15B C14B C13B 124.6(2)
N3B C14B C13B 110.6(2)
C16B C15B C14B 124.1(2)
C16B C15B H15B 118.0
C14B C15B H15B 118.0
C15B C16B N4B 123.7(2)
C15B C16B C17B 125.1(2)
N4B C16B C17B 110.9(2)
C18B C17B C16B 107.2(2)
C18B C17B C33B 128.0(2)
C16B C17B C33B 124.8(2)
C17B C18B C19B 106.2(2)
C17B C18B C35B 129.5(2)
C19B C18B C35B 123.9(2)
C20B C19B N4B 124.3(2)
C20B C19B C18B 124.0(2)
N4B C19B C18B 111.55(19)
C19B C20B C1B 123.2(2)
C19B C20B H20B 118.4
C1B C20B H20B 118.4
C2B C21B C22B 113.4(2)
C2B C21B H21C 108.9
C22B C21B H21C 108.9
C2B C21B H21D 108.9
C22B C21B H21D 108.9
H21C C21B H21D 107.7
C21B C22B H22D 109.5
C21B C22B H22E 109.5
H22D C22B H22E 109.5
C21B C22B H22F 109.5
H22D C22B H22F 109.5
H22E C22B H22F 109.5
C3B C23B C24B 111.5(2)
C3B C23B H23C 109.3
C24B C23B H23C 109.3
C3B C23B H23D 109.3
C24B C23B H23D 109.3
H23C C23B H23D 108.0
C23B C24B H24D 109.5
C23B C24B H24E 109.5
H24D C24B H24E 109.5
C23B C24B H24F 109.5
H24D C24B H24F 109.5
H24E C24B H24F 109.5
C30B C29B C12B 110.1(3)
C30B C29B H29C 109.6
C12B C29B H29C 109.6
C30B C29B H29D 109.6
C12B C29B H29D 109.6
H29C C29B H29D 108.2
C29B C30B H30D 109.5
C29B C30B H30E 109.5
H30D C30B H30E 109.5
C29B C30B H30F 109.5
H30D C30B H30F 109.5
H30E C30B H30F 109.5
C13B C31B C32B 110.0(2)
C13B C31B H31C 109.7
C32B C31B H31C 109.7
C13B C31B H31D 109.7
C32B C31B H31D 109.7
H31C C31B H31D 108.2
C31B C32B H32D 109.5
C31B C32B H32E 109.5
H32D C32B H32E 109.5
C31B C32B H32F 109.5
H32D C32B H32F 109.5
H32E C32B H32F 109.5
C17B C33B C34B 112.1(2)
C17B C33B H33C 109.2
C34B C33B H33C 109.2
C17B C33B H33D 109.2
C34B C33B H33D 109.2
H33C C33B H33D 107.9
C33B C34B H34D 109.5
C33B C34B H34E 109.5
H34D C34B H34E 109.5
C33B C34B H34F 109.5
H34D C34B H34F 109.5
H34E C34B H34F 109.5
C18B C35B C36B 112.8(2)
C18B C35B H35C 109.0
C36B C35B H35C 109.0
C18B C35B H35D 109.0
C36B C35B H35D 109.0
H35C C35B H35D 107.8
C35B C36B H36D 109.5
C35B C36B H36E 109.5
H36D C36B H36E 109.5
C35B C36B H36F 109.5
H36D C36B H36F 109.5
H36E C36B H36F 109.5
O1B C37B N6B 121.68(18)
O1B C37B N5B 121.78(18)
N6B C37B N5B 116.54(16)
N7B C38B C57B 125.25(19)
N7B C38B C39B 110.68(18)
C57B C38B C39B 123.4(2)
C40B C39B C38B 107.30(19)
C40B C39B C58B 128.8(2)
C38B C39B C58B 123.8(2)
C39B C40B C41B 106.00(18)
C39B C40B C60B 125.0(2)
C41B C40B C60B 128.77(19)
N7B C41B C42B 122.93(18)
N7B C41B C40B 110.53(18)
C42B C41B C40B 126.34(18)
C41B C42B C43B 122.61(17)
C41B C42B N6B 118.64(17)
C43B C42B N6B 118.75(18)
N8B C43B C42B 122.91(19)
N8B C43B C44B 110.33(17)
C42B C43B C44B 126.68(18)
C45B C44B C43B 106.28(16)
C45B C44B C62D 121.9(13)
C43B C44B C62D 129.4(13)
C45B C44B C62B 124.4(9)
C43B C44B C62B 129.2(9)
C62D C44B C62B 9.9(5)
C44B C45B C46B 106.89(19)
C44B C45B C64B 128.39(19)
C46B C45B C64B 124.54(19)
N8B C46B C47B 124.90(19)
N8B C46B C45B 111.31(17)
C47B C46B C45B 123.1(2)
C48B C47B C46B 123.5(2)
C48B C47B H47B 118.2
C46B C47B H47B 118.2
N9B C48B C47B 124.72(19)
N9B C48B C49B 111.20(19)
C47B C48B C49B 123.9(2)
C50B C49B C48B 106.5(2)
C50B C49B C66B 129.0(2)
C48B C49B C66B 124.3(2)
C49B C50B C51B 106.68(17)
C49B C50B C68B 128.5(2)
C51B C50B C68B 124.8(2)
C52B C51B N9B 124.2(2)
C52B C51B C50B 125.08(19)
N9B C51B C50B 110.59(19)
C51B C52B C53B 124.0(2)
C51B C52B H52B 118.0
C53B C52B H52B 118.0
N10B C53B C52B 123.7(2)
N10B C53B C54B 110.91(19)
C52B C53B C54B 125.0(2)
C55B C54B C53B 106.9(2)
C55B C54B C70B 127.9(2)
C53B C54B C70B 125.2(2)
C54B C55B C56B 106.2(2)
C54B C55B C72B 128.5(2)
C56B C55B C72B 125.4(2)
N10B C56B C57B 124.0(2)
N10B C56B C55B 111.13(19)
C57B C56B C55B 124.5(2)
C38B C57B C56B 123.7(2)
C38B C57B H57B 118.2
C56B C57B H57B 118.2
C39B C58B C59B 111.9(2)
C39B C58B H58C 109.2
C59B C58B H58C 109.2
C39B C58B H58D 109.2
C59B C58B H58D 109.2
H58C C58B H58D 107.9
C58B C59B H59D 109.5
C58B C59B H59E 109.5
H59D C59B H59E 109.5
C58B C59B H59F 109.5
H59D C59B H59F 109.5
H59E C59B H59F 109.5
C40B C60B C61B 113.3(2)
C40B C60B H60C 108.9
C61B C60B H60C 108.9
C40B C60B H60D 108.9
C61B C60B H60D 108.9
H60C C60B H60D 107.7
C60B C61B H61D 109.5
C60B C61B H61E 109.5
H61D C61B H61E 109.5
C60B C61B H61F 109.5
H61D C61B H61F 109.5
H61E C61B H61F 109.5
C44B C62B C63B 111.6(3)
C44B C62B H62C 109.3
C44B C62B H62D 109.3
C44B C62D C63D 109.8(5)
C44B C62D H62E 109.7
C44B C62D H62F 109.7
C45B C64B C65B 111.2(2)
C45B C64B H64C 109.4
C65B C64B H64C 109.4
C45B C64B H64D 109.4
C65B C64B H64D 109.4
H64C C64B H64D 108.0
C64B C65B H65D 109.5
C64B C65B H65E 109.5
H65D C65B H65E 109.5
C64B C65B H65F 109.5
H65D C65B H65F 109.5
H65E C65B H65F 109.5
C49B C66B C67B 111.9(2)
C49B C66B H66C 109.2
C67B C66B H66C 109.2
C49B C66B H66D 109.2
C67B C66B H66D 109.2
H66C C66B H66D 107.9
C66B C67B H67D 109.5
C66B C67B H67E 109.5
H67D C67B H67E 109.5
C66B C67B H67F 109.5
H67D C67B H67F 109.5
H67E C67B H67F 109.5
C50B C68B C69B 107.8(2)
C50B C68B H68E 110.2
C69B C68B H68E 110.2
C50B C68B H68F 110.2
C69B C68B H68F 110.2
H68E C68B H68F 108.5
C54B C70B C71B 113.9(2)
C54B C70B H70C 108.8
C71B C70B H70C 108.8
C54B C70B H70D 108.8
C71B C70B H70D 108.8
H70C C70B H70D 107.7
C70B C71B H71D 109.5
C70B C71B H71E 109.5
H71D C71B H71E 109.5
C70B C71B H71F 109.5
H71D C71B H71F 109.5
H71E C71B H71F 109.5
C55B C72B C73B 113.0(2)
C55B C72B H72C 109.0
C73B C72B H72C 109.0
C55B C72B H72D 109.0
C73B C72B H72D 109.0
H72C C72B H72D 107.8
C72B C73B H73D 109.5
C72B C73B H73E 109.5
H73D C73B H73E 109.5
C72B C73B H73F 109.5
H73D C73B H73F 109.5
H73E C73B H73F 109.5

loop_
_geom_bond_atom_site_label_1
_geom_bond_atom_site_label_2
_geom_bond_distance
Ni1A N1A 1.9041(17)
Ni1A N2A 1.9087(17)
Ni1A N4A 1.9109(17)
Ni1A N3A 1.9165(17)
Ni2A N7A 1.9243(16)
Ni2A N8A 1.9246(17)
Ni2A N10A 1.9324(17)
Ni2A N9A 1.9353(16)
O1A C37A 1.227(2)
N1A C1A 1.375(3)
N1A C4A 1.385(2)
N2A C9A 1.373(3)
N2A C6A 1.380(2)
N3A C11A 1.368(3)
N3A C14A 1.380(3)
N4A C19A 1.369(3)
N4A C16A 1.379(3)
N5A C37A 1.362(2)
N5A C5A 1.433(2)
N5A H5A 0.8800
N6A C37A 1.371(3)
N6A C42A 1.432(2)
N6A H6A 0.8800
N7A C38A 1.368(3)
N7A C41A 1.390(2)
N8A C46A 1.382(3)
N8A C43A 1.384(2)
N9A C48A 1.368(3)
N9A C51A 1.381(3)
N10A C56A 1.369(3)
N10A C53A 1.380(2)
C1A C20A 1.384(3)
C1A C2A 1.445(3)
C2A C3A 1.365(3)
C2A C21A 1.494(3)
C3A C4A 1.457(3)
C3A C23A 1.505(3)
C4A C5A 1.393(3)
C5A C6A 1.404(3)
C6A C7A 1.455(3)
C7A C8A 1.372(3)
C7A C25A 1.505(2)
C7A C25C 1.506(2)
C8A C9A 1.441(3)
C8A C27A 1.502(3)
C9A C10A 1.388(3)
C10A C11A 1.382(3)
C10A H10A 0.9500
C11A C12A 1.458(3)
C12A C13A 1.364(3)
C12A C29A 1.490(3)
C13A C14A 1.445(3)
C13A C31A 1.501(3)
C14A C15A 1.377(3)
C15A C16A 1.374(3)
C15A H15A 0.9500
C16A C17A 1.445(3)
C17A C18A 1.351(4)
C17A C33A 1.504(3)
C18A C19A 1.453(3)
C18A C35A 1.502(3)
C19A C20A 1.380(3)
C20A H20A 0.9500
C21A C22A 1.529(4)
C21A H21A 0.9900
C21A H21B 0.9900
C22A H22A 0.9800
C22A H22B 0.9800
C22A H22C 0.9800
C23A C24A 1.530(3)
C23A H23A 0.9900
C23A H23B 0.9900
C24A H24A 0.9800
C24A H24B 0.9800
C24A H24C 0.9800
C25A C26A 1.5296(15)
C25A H25A 0.9900
C25A H25B 0.9900
C26A H26A 0.9800
C26A H26B 0.9800
C26A H26C 0.9800
C25C C26C 1.5305(15)
C25C H25C 0.9900
C25C H25D 0.9900
C26C H26D 0.9800
C26C H26E 0.9800
C26C H26F 0.9800
C27A C28A 1.522(3)
C27A H27A 0.9900
C27A H27B 0.9900
C28A H28A 0.9800
C28A H28B 0.9800
C28A H28C 0.9800
C29A C30A 1.529(4)
C29A H29A 0.9900
C29A H29B 0.9900
C30A H30A 0.9800
C30A H30B 0.9800
C30A H30C 0.9800
C31A C32A 1.534(4)
C31A H31A 0.9900
C31A H31B 0.9900
C32A H32A 0.9800
C32A H32B 0.9800
C32A H32C 0.9800
C33A C34A 1.535(4)
C33A H33A 0.9900
C33A H33B 0.9900
C34A H34A 0.9800
C34A H34B 0.9800
C34A H34C 0.9800
C35A C36A 1.520(4)
C35A H35A 0.9900
C35A H35B 0.9900
C36A H36A 0.9800
C36A H36B 0.9800
C36A H36C 0.9800
C38A C57A 1.386(3)
C38A C39A 1.441(3)
C39A C40A 1.359(3)
C39A C58A 1.497(3)
C40A C41A 1.458(3)
C40A C60A 1.506(3)
C41A C42A 1.392(3)
C42A C43A 1.397(3)
C43A C44A 1.457(3)
C44A C45A 1.359(3)
C44A C62A 1.509(3)
C45A C46A 1.431(3)
C45A C64A 1.505(3)
C46A C47A 1.385(3)
C47A C48A 1.382(3)
C47A H47A 0.9500
C48A C49A 1.452(3)
C49A C50A 1.365(3)
C49A C66A 1.493(3)
C50A C51A 1.445(3)
C50A C68C 1.501(2)
C50A C68A 1.501(2)
C51A C52A 1.376(3)
C52A C53A 1.373(3)
C52A H52A 0.9500
C53A C54A 1.449(3)
C54A C55A 1.361(3)
C54A C70A 1.508(3)
C55A C56A 1.454(3)
C55A C72A 1.493(3)
C56A C57A 1.377(3)
C57A H57A 0.9500
C58A C59A 1.527(3)
C58A H58A 0.9900
C58A H58B 0.9900
C59A H59A 0.9800
C59A H59B 0.9800
C59A H59C 0.9800
C60A C61A 1.531(3)
C60A H60A 0.9900
C60A H60B 0.9900
C61A H61A 0.9800
C61A H61B 0.9800
C61A H61C 0.9800
C62A C63A 1.529(3)
C62A H62A 0.9900
C62A H62B 0.9900
C63A H63A 0.9800
C63A H63B 0.9800
C63A H63C 0.9800
C64A C65A 1.518(4)
C64A H64A 0.9900
C64A H64B 0.9900
C65A H65A 0.9800
C65A H65B 0.9800
C65A H65C 0.9800
C66A C67A 1.519(4)
C66A H66A 0.9900
C66A H66B 0.9900
C67A H67A 0.9800
C67A H67B 0.9800
C67A H67C 0.9800
C68A C69A 1.53(2)
C68A H68A 0.9900
C68A H68B 0.9900
C69A H69A 0.9800
C69A H69B 0.9800
C69A H69C 0.9800
C68C C69C 1.50(3)
C68C H68C 0.9900
C68C H68D 0.9900
C69C H69D 0.9800
C69C H69E 0.9800
C69C H69F 0.9800
C70A C71A 1.522(3)
C70A H70A 0.9900
C70A H70B 0.9900
C71A H71A 0.9800
C71A H71B 0.9800
C71A H71C 0.9800
C72A C73A 1.520(4)
C72A H72A 0.9900
C72A H72B 0.9900
C73A H73A 0.9800
C73A H73B 0.9800
C73A H73C 0.9800
Ni1B N1B 1.9315(17)
Ni1B N4B 1.9369(18)
Ni1B N3B 1.939(2)
Ni1B N2B 1.9424(14)
Ni2B N7B 1.9279(17)
Ni2B N8B 1.9307(17)
Ni2B N9B 1.9328(17)
Ni2B N10B 1.9359(18)
O1B C37B 1.231(2)
N1B C1B 1.369(3)
N1B C4B 1.388(2)
N2B C6B 1.369(3)
N2B C9B 1.379(2)
N2B C9D 1.388(2)
N3B C11B 1.369(3)
N3B C14B 1.384(3)
N4B C19B 1.376(3)
N4B C16B 1.386(3)
N5B C37B 1.371(2)
N5B C5B 1.423(2)
N5B H5B 0.8800
N6B C37B 1.364(2)
N6B C42B 1.432(2)
N6B H6B 0.8800
N7B C38B 1.375(3)
N7B C41B 1.383(2)
N8B C46B 1.372(3)
N8B C43B 1.383(2)
N9B C48B 1.371(3)
N9B C51B 1.381(3)
N10B C56B 1.378(3)
N10B C53B 1.378(3)
C1B C20B 1.382(3)
C1B C2B 1.438(3)
C2B C3B 1.362(3)
C2B C21B 1.499(3)
C3B C4B 1.456(3)
C3B C23B 1.504(3)
C4B C5B 1.384(3)
C5B C6B 1.413(3)
C6B C7B 1.435(3)
C6B C7D 1.497(3)
C7B C8B 1.354(2)
C7B C25B 1.502(2)
C8B C9B 1.452(2)
C8B C27B 1.4819(14)
C9B C10B 1.503(5)
C25B C26B 1.529(2)
C25B H25E 0.9900
C25B H25F 0.9900
C26B H26G 0.9800
C26B H26H 0.9800
C26B H26I 0.9800
C27B C28B 1.508(2)
C27B H27C 0.9900
C27B H27D 0.9900
C28B H28D 0.9800
C28B H28E 0.9800
C28B H28F 0.9800
C7D C8D 1.349(2)
C7D C25D 1.4999(19)
C8D C9D 1.455(2)
C8D C27D 1.505(2)
C9D C10B 1.360(4)
C25D C26D 1.529(2)
C25D H25G 0.9900
C25D H25H 0.9900
C26D H26J 0.9800
C26D H26K 0.9800
C26D H26L 0.9800
C27D C28D 1.529(2)
C27D H27E 0.9900
C27D H27F 0.9900
C28D H28G 0.9800
C28D H28H 0.9800
C28D H28I 0.9800
C10B C11B 1.362(4)
C10B H10B 0.9500
C11B C12B 1.442(4)
C12B C13B 1.338(4)
C12B C29B 1.508(4)
C13B C14B 1.438(3)
C13B C31B 1.503(4)
C14B C15B 1.365(4)
C15B C16B 1.364(3)
C15B H15B 0.9500
C16B C17B 1.440(3)
C17B C18B 1.353(3)
C17B C33B 1.505(3)
C18B C19B 1.445(3)
C18B C35B 1.504(4)
C19B C20B 1.374(3)
C20B H20B 0.9500
C21B C22B 1.517(4)
C21B H21C 0.9900
C21B H21D 0.9900
C22B H22D 0.9800
C22B H22E 0.9800
C22B H22F 0.9800
C23B C24B 1.520(4)
C23B H23C 0.9900
C23B H23D 0.9900
C24B H24D 0.9800
C24B H24E 0.9800
C24B H24F 0.9800
C29B C30B 1.471(5)
C29B H29C 0.9900
C29B H29D 0.9900
C30B H30D 0.9800
C30B H30E 0.9800
C30B H30F 0.9800
C31B C32B 1.542(4)
C31B H31C 0.9900
C31B H31D 0.9900
C32B H32D 0.9800
C32B H32E 0.9800
C32B H32F 0.9800
C33B C34B 1.516(4)
C33B H33C 0.9900
C33B H33D 0.9900
C34B H34D 0.9800
C34B H34E 0.9800
C34B H34F 0.9800
C35B C36B 1.520(4)
C35B H35C 0.9900
C35B H35D 0.9900
C36B H36D 0.9800
C36B H36E 0.9800
C36B H36F 0.9800
C38B C57B 1.378(3)
C38B C39B 1.445(3)
C39B C40B 1.357(3)
C39B C58B 1.498(3)
C40B C41B 1.461(3)
C40B C60B 1.510(3)
C41B C42B 1.391(3)
C42B C43B 1.395(3)
C43B C44B 1.458(3)
C44B C45B 1.361(3)
C44B C62D 1.501(2)
C44B C62B 1.504(2)
C45B C46B 1.437(3)
C45B C64B 1.500(3)
C46B C47B 1.379(3)
C47B C48B 1.372(3)
C47B H47B 0.9500
C48B C49B 1.451(3)
C49B C50B 1.354(3)
C49B C66B 1.501(3)
C50B C51B 1.454(3)
C50B C68B 1.5001(13)
C51B C52B 1.372(3)
C52B C53B 1.385(3)
C52B H52B 0.9500
C53B C54B 1.444(3)
C54B C55B 1.361(3)
C54B C70B 1.508(3)
C55B C56B 1.449(3)
C55B C72B 1.495(3)
C56B C57B 1.380(3)
C57B H57B 0.9500
C58B C59B 1.524(4)
C58B H58C 0.9900
C58B H58D 0.9900
C59B H59D 0.9800
C59B H59E 0.9800
C59B H59F 0.9800
C60B C61B 1.517(4)
C60B H60C 0.9900
C60B H60D 0.9900
C61B H61D 0.9800
C61B H61E 0.9800
C61B H61F 0.9800
C62B C63B 1.533(2)
C62B H62C 0.9900
C62B H62D 0.9900
C63B H63D 0.9800
C63B H63E 0.9800
C63B H63F 0.9800
C62D C63D 1.526(2)
C62D H62E 0.9900
C62D H62F 0.9900
C63D H63G 0.9800
C63D H63H 0.9800
C63D H63I 0.9800
C64B C65B 1.533(4)
C64B H64C 0.9900
C64B H64D 0.9900
C65B H65D 0.9800
C65B H65E 0.9800
C65B H65F 0.9800
C66B C67B 1.532(4)
C66B H66C 0.9900
C66B H66D 0.9900
C67B H67D 0.9800
C67B H67E 0.9800
C67B H67F 0.9800
C68B C69B 1.528(2)
C68B H68E 0.9900
C68B H68F 0.9900
C69B H69G 0.9800
C69B H69H 0.9800
C69B H69I 0.9800
C69D H69J 0.9800
C69D H69K 0.9800
C69D H69L 0.9800
C70B C71B 1.517(4)
C70B H70C 0.9900
C70B H70D 0.9900
C71B H71D 0.9800
C71B H71E 0.9800
C71B H71F 0.9800
C72B C73B 1.532(4)
C72B H72C 0.9900
C72B H72D 0.9900
C73B H73D 0.9800
C73B H73E 0.9800
C73B H73F 0.9800

loop_
_geom_torsion_atom_site_label_1
_geom_torsion_atom_site_label_2
_geom_torsion_atom_site_label_3
_geom_torsion_atom_site_label_4
_geom_torsion
N2A Ni1A N1A C1A 156.67(17)
N4A Ni1A N1A C1A -21.04(17)
N3A Ni1A N1A C1A 137(24)
N2A Ni1A N1A C4A -25.58(17)
N4A Ni1A N1A C4A 156.71(17)
N3A Ni1A N1A C4A -45(16)
N1A Ni1A N2A C9A -158.00(17)
N4A Ni1A N2A C9A -84.8(18)
N3A Ni1A N2A C9A 21.89(17)
N1A Ni1A N2A C6A 23.92(17)
N4A Ni1A N2A C6A 97.1(18)
N3A Ni1A N2A C6A -156.18(17)
N1A Ni1A N3A C11A 0(16)
N2A Ni1A N3A C11A -19.47(17)
N4A Ni1A N3A C11A 158.24(17)
N1A Ni1A N3A C14A -179(100)
N2A Ni1A N3A C14A 162.17(17)
N4A Ni1A N3A C14A -20.12(17)
N1A Ni1A N4A C19A 21.86(17)
N2A Ni1A N4A C19A -51.3(18)
N3A Ni1A N4A C19A -158.02(17)
N1A Ni1A N4A C16A -161.14(17)
N2A Ni1A N4A C16A 125.7(17)
N3A Ni1A N4A C16A 18.98(18)
N8A Ni2A N7A C38A -164.56(17)
N10A Ni2A N7A C38A 12.38(17)
N9A Ni2A N7A C38A 112(3)
N8A Ni2A N7A C41A 21.91(17)
N10A Ni2A N7A C41A -161.15(17)
N9A Ni2A N7A C41A -61(3)
N7A Ni2A N8A C46A 161.84(16)
N10A Ni2A N8A C46A 73.9(13)
N9A Ni2A N8A C46A -19.80(17)
N7A Ni2A N8A C43A -14.50(17)
N10A Ni2A N8A C43A -102.4(13)
N9A Ni2A N8A C43A 163.87(17)
N7A Ni2A N9A C48A 96(3)
N8A Ni2A N9A C48A 12.50(18)
N10A Ni2A N9A C48A -164.45(18)
N7A Ni2A N9A C51A -82(3)
N8A Ni2A N9A C51A -165.02(18)
N10A Ni2A N9A C51A 18.04(18)
N7A Ni2A N10A C56A -18.40(18)
N8A Ni2A N10A C56A 69.4(13)
N9A Ni2A N10A C56A 163.22(18)
N7A Ni2A N10A C53A 162.97(18)
N8A Ni2A N10A C53A -109.2(13)
N9A Ni2A N10A C53A -15.41(18)
C4A N1A C1A C20A -169.27(19)
Ni1A N1A C1A C20A 8.9(3)
C4A N1A C1A C2A 2.5(2)
Ni1A N1A C1A C2A -179.39(13)
N1A C1A C2A C3A -4.7(2)
C20A C1A C2A C3A 167.0(2)
N1A C1A C2A C21A 177.71(19)
C20A C1A C2A C21A -10.6(3)
C1A C2A C3A C4A 4.7(2)
C21A C2A C3A C4A -177.8(2)
C1A C2A C3A C23A 177.76(19)
C21A C2A C3A C23A -4.8(4)
C1A N1A C4A C5A -172.25(18)
Ni1A N1A C4A C5A 9.6(3)
C1A N1A C4A C3A 0.5(2)
Ni1A N1A C4A C3A -177.58(13)
C2A C3A C4A N1A -3.4(2)
C23A C3A C4A N1A -176.10(19)
C2A C3A C4A C5A 168.9(2)
C23A C3A C4A C5A -3.7(3)
N1A C4A C5A C6A 18.9(3)
C3A C4A C5A C6A -152.6(2)
N1A C4A C5A N5A -163.02(17)
C3A C4A C5A N5A 25.5(3)
C37A N5A C5A C4A 83.6(3)
C37A N5A C5A C6A -98.3(2)
C9A N2A C6A C5A 175.33(19)
Ni1A N2A C6A C5A -6.3(3)
C9A N2A C6A C7A 2.1(2)
Ni1A N2A C6A C7A -179.56(15)
C4A C5A C6A N2A -20.6(3)
N5A C5A C6A N2A 161.37(18)
C4A C5A C6A C7A 151.5(2)
N5A C5A C6A C7A -26.5(3)
N2A C6A C7A C8A 1.0(3)
C5A C6A C7A C8A -171.9(2)
N2A C6A C7A C25A -173.7(3)
C5A C6A C7A C25A 13.4(5)
N2A C6A C7A C25C 166.5(3)
C5A C6A C7A C25C -6.4(4)
C6A C7A C8A C9A -3.5(3)
C25A C7A C8A C9A 172.1(3)
C25C C7A C8A C9A -167.5(3)
C6A C7A C8A C27A 174.0(2)
C25A C7A C8A C27A -10.4(4)
C25C C7A C8A C27A 10.0(5)
C6A N2A C9A C10A 165.08(19)
Ni1A N2A C9A C10A -13.3(3)
C6A N2A C9A C8A -4.3(2)
Ni1A N2A C9A C8A 177.27(14)
C7A C8A C9A N2A 5.1(3)
C27A C8A C9A N2A -172.6(2)
C7A C8A C9A C10A -164.3(2)
C27A C8A C9A C10A 18.0(3)
N2A C9A C10A C11A -6.6(3)
C8A C9A C10A C11A 161.3(2)
C14A N3A C11A C10A -173.46(19)
Ni1A N3A C11A C10A 7.9(3)
C14A N3A C11A C12A 0.4(2)
Ni1A N3A C11A C12A -178.23(13)
C9A C10A C11A N3A 9.4(3)
C9A C10A C11A C12A -163.6(2)
N3A C11A C12A C13A -2.7(2)
C10A C11A C12A C13A 171.0(2)
N3A C11A C12A C29A 175.77(19)
C10A C11A C12A C29A -10.4(3)
C11A C12A C13A C14A 3.8(2)
C29A C12A C13A C14A -174.6(2)
C11A C12A C13A C31A -176.9(2)
C29A C12A C13A C31A 4.7(4)
C11A N3A C14A C15A -168.4(2)
Ni1A N3A C14A C15A 10.3(3)
C11A N3A C14A C13A 2.0(2)
Ni1A N3A C14A C13A -179.37(14)
C12A C13A C14A C15A 166.4(2)
C31A C13A C14A C15A -12.9(3)
C12A C13A C14A N3A -3.8(2)
C31A C13A C14A N3A 176.88(19)
N3A C14A C15A C16A 9.2(3)
C13A C14A C15A C16A -159.7(2)
C14A C15A C16A N4A -10.5(3)
C14A C15A C16A C17A 159.4(2)
C19A N4A C16A C15A 169.6(2)
Ni1A N4A C16A C15A -7.9(3)
C19A N4A C16A C17A -1.6(2)
Ni1A N4A C16A C17A -179.13(14)
C15A C16A C17A C18A -167.4(2)
N4A C16A C17A C18A 3.7(3)
C15A C16A C17A C33A 7.0(4)
N4A C16A C17A C33A 178.1(2)
C16A C17A C18A C19A -4.1(3)
C33A C17A C18A C19A -178.1(2)
C16A C17A C18A C35A 177.4(2)
C33A C17A C18A C35A 3.4(4)
C16A N4A C19A C20A 172.2(2)
Ni1A N4A C19A C20A -10.3(3)
C16A N4A C19A C18A -0.9(2)
Ni1A N4A C19A C18A 176.58(14)
C17A C18A C19A N4A 3.3(3)
C35A C18A C19A N4A -178.1(2)
C17A C18A C19A C20A -169.8(2)
C35A C18A C19A C20A 8.8(4)
N4A C19A C20A C1A -11.0(3)
C18A C19A C20A C1A 161.2(2)
N1A C1A C20A C19A 11.7(3)
C2A C1A C20A C19A -158.9(2)
C3A C2A C21A C22A -101.6(3)
C1A C2A C21A C22A 75.5(3)
C2A C3A C23A C24A -89.5(3)
C4A C3A C23A C24A 81.9(3)
C8A C7A C25A C26A 94.8(4)
C6A C7A C25A C26A -91.1(5)
C25C C7A C25A C26A -30.6(13)
C8A C7A C25C C26C -99.9(5)
C6A C7A C25C C26C 98.4(5)
C25A C7A C25C C26C -33.5(12)
C7A C8A C27A C28A -106.2(3)
C9A C8A C27A C28A 70.9(3)
C13A C12A C29A C30A 101.8(3)
C11A C12A C29A C30A -76.4(3)
C12A C13A C31A C32A 106.9(3)
C14A C13A C31A C32A -73.9(3)
C18A C17A C33A C34A 95.3(3)
C16A C17A C33A C34A -77.9(3)
C17A C18A C35A C36A 89.4(3)
C19A C18A C35A C36A -88.8(3)
C5A N5A C37A O1A -169.1(2)
C5A N5A C37A N6A 10.9(3)
C42A N6A C37A O1A -6.0(3)
C42A N6A C37A N5A 173.99(19)
C41A N7A C38A C57A 174.4(2)
Ni2A N7A C38A C57A -0.4(3)
C41A N7A C38A C39A -0.1(2)
Ni2A N7A C38A C39A -174.83(13)
N7A C38A C39A C40A 2.1(2)
C57A C38A C39A C40A -172.53(19)
N7A C38A C39A C58A -178.65(18)
C57A C38A C39A C58A 6.7(3)
C38A C39A C40A C41A -3.1(2)
C58A C39A C40A C41A 177.7(2)
C38A C39A C40A C60A -176.97(19)
C58A C39A C40A C60A 3.8(4)
C38A N7A C41A C42A 171.30(18)
Ni2A N7A C41A C42A -14.2(3)
C38A N7A C41A C40A -1.9(2)
Ni2A N7A C41A C40A 172.61(13)
C39A C40A C41A N7A 3.3(2)
C60A C40A C41A N7A 176.6(2)
C39A C40A C41A C42A -169.6(2)
C60A C40A C41A C42A 3.8(4)
N7A C41A C42A C43A -9.7(3)
C40A C41A C42A C43A 162.3(2)
N7A C41A C42A N6A 174.46(17)
C40A C41A C42A N6A -13.5(3)
C37A N6A C42A C41A -105.6(2)
C37A N6A C42A C43A 78.4(2)
C46A N8A C43A C42A -177.96(18)
Ni2A N8A C43A C42A -1.1(3)
C46A N8A C43A C44A -1.8(2)
Ni2A N8A C43A C44A 175.09(13)
C41A C42A C43A N8A 17.2(3)
N6A C42A C43A N8A -166.85(17)
C41A C42A C43A C44A -158.3(2)
N6A C42A C43A C44A 17.7(3)
N8A C43A C44A C45A -0.7(2)
C42A C43A C44A C45A 175.28(19)
N8A C43A C44A C62A -176.27(19)
C42A C43A C44A C62A -0.3(3)
C43A C44A C45A C46A 2.8(2)
C62A C44A C45A C46A 178.75(18)
C43A C44A C45A C64A 177.8(2)
C62A C44A C45A C64A -6.3(3)
C43A N8A C46A C47A -167.2(2)
Ni2A N8A C46A C47A 15.7(3)
C43A N8A C46A C45A 3.6(2)
Ni2A N8A C46A C45A -173.45(13)
C44A C45A C46A N8A -4.2(2)
C64A C45A C46A N8A -179.30(19)
C44A C45A C46A C47A 166.7(2)
C64A C45A C46A C47A -8.4(3)
N8A C46A C47A C48A 3.3(3)
C45A C46A C47A C48A -166.3(2)
C51A N9A C48A C47A 178.2(2)
Ni2A N9A C48A C47A 0.2(3)
C51A N9A C48A C49A 1.0(2)
Ni2A N9A C48A C49A -177.00(15)
C46A C47A C48A N9A -11.7(4)
C46A C47A C48A C49A 165.2(2)
N9A C48A C49A C50A 1.2(3)
C47A C48A C49A C50A -176.1(2)
N9A C48A C49A C66A 177.1(2)
C47A C48A C49A C66A -0.1(4)
C48A C49A C50A C51A -2.7(3)
C66A C49A C50A C51A -178.5(2)
C48A C49A C50A C68C 179.4(13)
C66A C49A C50A C68C 3.6(14)
C48A C49A C50A C68A 175.3(12)
C66A C49A C50A C68A -0.5(12)
C48A N9A C51A C52A 171.1(2)
Ni2A N9A C51A C52A -11.0(3)
C48A N9A C51A C50A -2.7(2)
Ni2A N9A C51A C50A 175.27(15)
C49A C50A C51A C52A -170.3(2)
C68C C50A C51A C52A 7.6(13)
C68A C50A C51A C52A 11.5(11)
C49A C50A C51A N9A 3.5(3)
C68C C50A C51A N9A -178.6(13)
C68A C50A C51A N9A -174.7(11)
N9A C51A C52A C53A -6.5(4)
C50A C51A C52A C53A 166.4(2)
C51A C52A C53A N10A 9.4(4)
C51A C52A C53A C54A -164.4(2)
C56A N10A C53A C52A -173.6(2)
Ni2A N10A C53A C52A 5.3(3)
C56A N10A C53A C54A 0.9(2)
Ni2A N10A C53A C54A 179.80(14)
C52A C53A C54A C55A 171.5(2)
N10A C53A C54A C55A -3.0(2)
C52A C53A C54A C70A -9.2(4)
N10A C53A C54A C70A 176.2(2)
C53A C54A C55A C56A 3.7(2)
C70A C54A C55A C56A -175.6(2)
C53A C54A C55A C72A -176.1(2)
C70A C54A C55A C72A 4.6(4)
C53A N10A C56A C57A -168.5(2)
Ni2A N10A C56A C57A 12.6(3)
C53A N10A C56A C55A 1.4(2)
Ni2A N10A C56A C55A -177.46(14)
C54A C55A C56A N10A -3.4(2)
C72A C55A C56A N10A 176.5(2)
C54A C55A C56A C57A 166.5(2)
C72A C55A C56A C57A -13.7(3)
N10A C56A C57A C38A 5.7(3)
C55A C56A C57A C38A -163.0(2)
N7A C38A C57A C56A -12.1(3)
C39A C38A C57A C56A 161.7(2)
C40A C39A C58A C59A -99.5(3)
C38A C39A C58A C59A 81.4(2)
C39A C40A C60A C61A 89.7(3)
C41A C40A C60A C61A -82.7(3)
C45A C44A C62A C63A -98.9(2)
C43A C44A C62A C63A 76.0(3)
C44A C45A C64A C65A -81.6(3)
C46A C45A C64A C65A 92.5(3)
C50A C49A C66A C67A 89.5(3)
C48A C49A C66A C67A -85.5(3)
C49A C50A C68A C69A 94(2)
C51A C50A C68A C69A -88.4(18)
C68C C50A C68A C69A 45(32)
C49A C50A C68C C69C -100.5(19)
C51A C50A C68C C69C 82(2)
C68A C50A C68C C69C 33(31)
C55A C54A C70A C71A -95.1(3)
C53A C54A C70A C71A 85.8(3)
C54A C55A C72A C73A 102.4(3)
C56A C55A C72A C73A -77.3(3)
N4B Ni1B N1B C1B -13.79(17)
N3B Ni1B N1B C1B 129(90)
N2B Ni1B N1B C1B 165.29(17)
N4B Ni1B N1B C4B 159.26(17)
N3B Ni1B N1B C4B -58(63)
N2B Ni1B N1B C4B -21.65(17)
N1B Ni1B N2B C6B 11.1(2)
N4B Ni1B N2B C6B 99(5)
N3B Ni1B N2B C6B -168.9(2)
N1B Ni1B N2B C9B -147.0(3)
N4B Ni1B N2B C9B -59(5)
N3B Ni1B N2B C9B 32.9(3)
N1B Ni1B N2B C9D -178.0(3)
N4B Ni1B N2B C9D -90(5)
N3B Ni1B N2B C9D 1.9(3)
N1B Ni1B N3B C11B 24(63)
N4B Ni1B N3B C11B 167.2(2)
N2B Ni1B N3B C11B -11.9(2)
N1B Ni1B N3B C14B -153(100)
N4B Ni1B N3B C14B -9.8(2)
N2B Ni1B N3B C14B 171.2(2)
N1B Ni1B N4B C19B 10.90(18)
N3B Ni1B N4B C19B -169.03(18)
N2B Ni1B N4B C19B -77(5)
N1B Ni1B N4B C16B -165.34(18)
N3B Ni1B N4B C16B 14.73(19)
N2B Ni1B N4B C16B 107(5)
N8B Ni2B N7B C38B 163.85(18)
N9B Ni2B N7B C38B -143(6)
N10B Ni2B N7B C38B -16.27(18)
N8B Ni2B N7B C41B -20.87(17)
N9B Ni2B N7B C41B 33(6)
N10B Ni2B N7B C41B 159.01(17)
N7B Ni2B N8B C46B -164.13(16)
N9B Ni2B N8B C46B 16.54(17)
N10B Ni2B N8B C46B 176(100)
N7B Ni2B N8B C43B 18.40(17)
N9B Ni2B N8B C43B -160.94(17)
N10B Ni2B N8B C43B -1(13)
N7B Ni2B N9B C48B -67(6)
N8B Ni2B N9B C48B -13.76(17)
N10B Ni2B N9B C48B 166.36(17)
N7B Ni2B N9B C51B 113(6)
N8B Ni2B N9B C51B 166.17(18)
N10B Ni2B N9B C51B -13.71(18)
N7B Ni2B N10B C56B 14.86(18)
N8B Ni2B N10B C56B 35(13)
N9B Ni2B N10B C56B -165.80(18)
N7B Ni2B N10B C53B -163.51(18)
N8B Ni2B N10B C53B -144(15)
N9B Ni2B N10B C53B 15.82(18)
C4B N1B C1B C20B -167.5(2)
Ni1B N1B C1B C20B 6.9(3)
C4B N1B C1B C2B 1.7(2)
Ni1B N1B C1B C2B 176.03(14)
N1B C1B C2B C3B -4.7(2)
C20B C1B C2B C3B 164.89(19)
N1B C1B C2B C21B 178.8(2)
C20B C1B C2B C21B -11.6(3)
C1B C2B C3B C4B 5.5(2)
C21B C2B C3B C4B -178.2(2)
C1B C2B C3B C23B 179.0(2)
C21B C2B C3B C23B -4.7(4)
C1B N1B C4B C5B -169.98(19)
Ni1B N1B C4B C5B 15.8(3)
C1B N1B C4B C3B 1.9(2)
Ni1B N1B C4B C3B -172.34(13)
C2B C3B C4B C5B 166.6(2)
C23B C3B C4B C5B -6.2(4)
C2B C3B C4B N1B -4.8(2)
C23B C3B C4B N1B -177.6(2)
N1B C4B C5B C6B 8.4(3)
C3B C4B C5B C6B -162.1(2)
N1B C4B C5B N5B -172.39(17)
C3B C4B C5B N5B 17.2(3)
C37B N5B C5B C4B 111.3(2)
C37B N5B C5B C6B -69.4(3)
C9B N2B C6B C5B 167.5(3)
C9D N2B C6B C5B -166.6(3)
Ni1B N2B C6B C5B 5.7(4)
C9B N2B C6B C7B 7.0(4)
C9D N2B C6B C7B 32.9(4)
Ni1B N2B C6B C7B -154.9(2)
C9B N2B C6B C7D -19.7(4)
C9D N2B C6B C7D 6.3(3)
Ni1B N2B C6B C7D 178.5(2)
C4B C5B C6B N2B -19.2(4)
N5B C5B C6B N2B 161.6(2)
C4B C5B C6B C7B 139.9(3)
N5B C5B C6B C7B -39.4(4)
C4B C5B C6B C7D 169.4(3)
N5B C5B C6B C7D -9.9(4)
N2B C6B C7B C8B -1.1(4)
C5B C6B C7B C8B -162.2(3)
C7D C6B C7B C8B 84.4(5)
N2B C6B C7B C25B 175.8(4)
C5B C6B C7B C25B 14.7(6)
C7D C6B C7B C25B -98.8(6)
C6B C7B C8B C9B -5.2(5)
C25B C7B C8B C9B 177.7(4)
C6B C7B C8B C27B -151.7(3)
C25B C7B C8B C27B 31.2(5)
C6B N2B C9B C8B -10.2(5)
C9D N2B C9B C8B -108.9(7)
Ni1B N2B C9B C8B 152.4(3)
C6B N2B C9B C10B 153.6(4)
C9D N2B C9B C10B 54.8(5)
Ni1B N2B C9B C10B -43.8(6)
C7B C8B C9B N2B 10.0(5)
C27B C8B C9B N2B 161.2(3)
C7B C8B C9B C10B -150.0(5)
C27B C8B C9B C10B 1.2(7)
C8B C7B C25B C26B 95.8(5)
C6B C7B C25B C26B -80.5(6)
C7B C8B C27B C28B 63.2(6)
C9B C8B C27B C28B -80.6(6)
N2B C6B C7D C8D 3.3(4)
C5B C6B C7D C8D 175.8(3)
C7B C6B C7D C8D -100.9(5)
N2B C6B C7D C25D 165.7(3)
C5B C6B C7D C25D -21.8(5)
C7B C6B C7D C25D 61.5(4)
C6B C7D C8D C9D -10.9(4)
C25D C7D C8D C9D -173.5(3)
C6B C7D C8D C27D -174.5(3)
C25D C7D C8D C27D 22.9(6)
C6B N2B C9D C10B -170.5(4)
C9B N2B C9D C10B -82.6(6)
Ni1B N2B C9D C10B 17.0(6)
C6B N2B C9D C8D -13.4(4)
C9B N2B C9D C8D 74.5(6)
Ni1B N2B C9D C8D 174.1(2)
C7D C8D C9D C10B 173.6(4)
C27D C8D C9D C10B -22.1(6)
C7D C8D C9D N2B 15.6(5)
C27D C8D C9D N2B 179.9(3)
C8D C7D C25D C26D 100.8(5)
C6B C7D C25D C26D -58.6(6)
C7D C8D C27D C28D -108.6(5)
C9D C8D C27D C28D 90.7(5)
N2B C9D C10B C11B -29.5(7)
C8D C9D C10B C11B 175.7(4)
N2B C9D C10B C9B 74.8(5)
C8D C9D C10B C9B -80.1(6)
N2B C9B C10B C9D -62.2(3)
C8B C9B C10B C9D 97.2(8)
N2B C9B C10B C11B 29.8(7)
C8B C9B C10B C11B -170.8(4)
C9D C10B C11B N3B 18.2(6)
C9B C10B C11B N3B -10.4(6)
C9D C10B C11B C12B -161.4(4)
C9B C10B C11B C12B 170.0(4)
C14B N3B C11B C10B -178.1(3)
Ni1B N3B C11B C10B 4.3(4)
C14B N3B C11B C12B 1.5(3)
Ni1B N3B C11B C12B -176.04(18)
C10B C11B C12B C13B 177.8(3)
N3B C11B C12B C13B -1.8(3)
C10B C11B C12B C29B -0.9(5)
N3B C11B C12B C29B 179.5(3)
C11B C12B C13B C14B 1.3(3)
C29B C12B C13B C14B 179.9(3)
C11B C12B C13B C31B 172.9(3)
C29B C12B C13B C31B -8.4(5)
C11B N3B C14B C15B -176.4(2)
Ni1B N3B C14B C15B 1.0(3)
C11B N3B C14B C13B -0.7(3)
Ni1B N3B C14B C13B 176.81(17)
C12B C13B C14B C15B 175.3(2)
C31B C13B C14B C15B 3.2(4)
C12B C13B C14B N3B -0.4(3)
C31B C13B C14B N3B -172.6(2)
N3B C14B C15B C16B 7.9(4)
C13B C14B C15B C16B -167.3(2)
C14B C15B C16B N4B -2.7(4)
C14B C15B C16B C17B 170.1(2)
C19B N4B C16B C15B 171.7(2)
Ni1B N4B C16B C15B -11.4(3)
C19B N4B C16B C17B -2.0(2)
Ni1B N4B C16B C17B 174.91(15)
C15B C16B C17B C18B -171.6(2)
N4B C16B C17B C18B 1.9(3)
C15B C16B C17B C33B 9.6(4)
N4B C16B C17B C33B -176.8(2)
C16B C17B C18B C19B -1.0(2)
C33B C17B C18B C19B 177.7(2)
C16B C17B C18B C35B -174.1(2)
C33B C17B C18B C35B 4.6(4)
C16B N4B C19B C20B 176.5(2)
Ni1B N4B C19B C20B -0.5(3)
C16B N4B C19B C18B 1.4(2)
Ni1B N4B C19B C18B -175.59(14)
C17B C18B C19B C20B -175.4(2)
C35B C18B C19B C20B -1.7(3)
C17B C18B C19B N4B -0.2(3)
C35B C18B C19B N4B 173.4(2)
N4B C19B C20B C1B -12.2(3)
C18B C19B C20B C1B 162.4(2)
N1B C1B C20B C19B 8.9(3)
C2B C1B C20B C19B -159.2(2)
C3B C2B C21B C22B -91.2(3)
C1B C2B C21B C22B 84.5(3)
C2B C3B C23B C24B -85.2(3)
C4B C3B C23B C24B 86.6(3)
C13B C12B C29B C30B -87.4(5)
C11B C12B C29B C30B 91.0(5)
C12B C13B C31B C32B -95.3(4)
C14B C13B C31B C32B 75.0(3)
C18B C17B C33B C34B -98.6(3)
C16B C17B C33B C34B 80.0(3)
C17B C18B C35B C36B 89.6(3)
C19B C18B C35B C36B -82.5(3)
C42B N6B C37B O1B 180.00(19)
C42B N6B C37B N5B 0.0(3)
C5B N5B C37B O1B -2.6(3)
C5B N5B C37B N6B 177.35(18)
C41B N7B C38B C57B -167.4(2)
Ni2B N7B C38B C57B 8.8(3)
C41B N7B C38B C39B 3.4(2)
Ni2B N7B C38B C39B 179.54(15)
N7B C38B C39B C40B -5.0(3)
C57B C38B C39B C40B 166.0(2)
N7B C38B C39B C58B 173.9(2)
C57B C38B C39B C58B -15.1(4)
C38B C39B C40B C41B 4.2(2)
C58B C39B C40B C41B -174.6(2)
C38B C39B C40B C60B 178.7(2)
C58B C39B C40B C60B -0.1(4)
C38B N7B C41B C42B -175.81(19)
Ni2B N7B C41B C42B 8.1(3)
C38B N7B C41B C40B -0.7(2)
Ni2B N7B C41B C40B -176.74(14)
C39B C40B C41B N7B -2.4(2)
C60B C40B C41B N7B -176.5(2)
C39B C40B C41B C42B 172.6(2)
C60B C40B C41B C42B -1.6(4)
N7B C41B C42B C43B 16.2(3)
C40B C41B C42B C43B -158.1(2)
N7B C41B C42B N6B -162.99(17)
C40B C41B C42B N6B 22.7(3)
C37B N6B C42B C41B 86.0(2)
C37B N6B C42B C43B -93.2(2)
C46B N8B C43B C42B 179.01(18)
Ni2B N8B C43B C42B -3.1(3)
C46B N8B C43B C44B 2.2(2)
Ni2B N8B C43B C44B -179.94(14)
C41B C42B C43B N8B -18.8(3)
N6B C42B C43B N8B 160.47(18)
C41B C42B C43B C44B 157.5(2)
N6B C42B C43B C44B -23.2(3)
N8B C43B C44B C45B -1.0(2)
C42B C43B C44B C45B -177.7(2)
N8B C43B C44B C62D 161.2(5)
C42B C43B C44B C62D -15.5(6)
N8B C43B C44B C62B 174.0(3)
C42B C43B C44B C62B -2.7(4)
C43B C44B C45B C46B -0.6(2)
C62D C44B C45B C46B -164.4(5)
C62B C44B C45B C46B -175.9(3)
C43B C44B C45B C64B -175.9(2)
C62D C44B C45B C64B 20.3(6)
C62B C44B C45B C64B 8.8(5)
C43B N8B C46B C47B 167.93(19)
Ni2B N8B C46B C47B -10.0(3)
C43B N8B C46B C45B -2.6(2)
Ni2B N8B C46B C45B 179.47(14)
C44B C45B C46B N8B 2.0(2)
C64B C45B C46B N8B 177.6(2)
C44B C45B C46B C47B -168.7(2)
C64B C45B C46B C47B 6.9(3)
N8B C46B C47B C48B -6.1(3)
C45B C46B C47B C48B 163.3(2)
C51B N9B C48B C47B -176.0(2)
Ni2B N9B C48B C47B 4.0(3)
C51B N9B C48B C49B -0.6(2)
Ni2B N9B C48B C49B 179.31(14)
C46B C47B C48B N9B 9.3(3)
C46B C47B C48B C49B -165.5(2)
N9B C48B C49B C50B -0.5(3)
C47B C48B C49B C50B 174.9(2)
N9B C48B C49B C66B -175.4(2)
C47B C48B C49B C66B -0.1(3)
C48B C49B C50B C51B 1.3(2)
C66B C49B C50B C51B 176.0(2)
C48B C49B C50B C68B 177.9(2)
C66B C49B C50B C68B -7.4(4)
C48B N9B C51B C52B -174.8(2)
Ni2B N9B C51B C52B 5.3(3)
C48B N9B C51B C50B 1.5(2)
Ni2B N9B C51B C50B -178.47(15)
C49B C50B C51B C52B 174.4(2)
C68B C50B C51B C52B -2.4(4)
C49B C50B C51B N9B -1.8(3)
C68B C50B C51B N9B -178.6(2)
N9B C51B C52B C53B 7.4(3)
C50B C51B C52B C53B -168.3(2)
C56B N10B C53B C52B 171.6(2)
Ni2B N10B C53B C52B -9.7(3)
C56B N10B C53B C54B -1.4(2)
Ni2B N10B C53B C54B 177.24(14)
C51B C52B C53B N10B -5.2(3)
C51B C52B C53B C54B 166.9(2)
N10B C53B C54B C55B 2.7(3)
C52B C53B C54B C55B -170.2(2)
N10B C53B C54B C70B -178.4(2)
C52B C53B C54B C70B 8.7(4)
C53B C54B C55B C56B -2.8(2)
C70B C54B C55B C56B 178.4(2)
C53B C54B C55B C72B 176.3(2)
C70B C54B C55B C72B -2.6(4)
C53B N10B C56B C57B 173.2(2)
Ni2B N10B C56B C57B -5.5(3)
C53B N10B C56B C55B -0.4(2)
Ni2B N10B C56B C55B -179.02(14)
C54B C55B C56B N10B 2.0(3)
C72B C55B C56B N10B -177.0(2)
C54B C55B C56B C57B -171.4(2)
C72B C55B C56B C57B 9.5(4)
N7B C38B C57B C56B 7.1(4)
C39B C38B C57B C56B -162.5(2)
N10B C56B C57B C38B -8.8(4)
C55B C56B C57B C38B 163.8(2)
C40B C39B C58B C59B 107.3(3)
C38B C39B C58B C59B -71.3(3)
C39B C40B C60B C61B -93.3(3)
C41B C40B C60B C61B 79.8(3)
C45B C44B C62B C63B 81.5(15)
C43B C44B C62B C63B -92.6(14)
C62D C44B C62B C63B 3(12)
C45B C44B C62D C63D -98.8(18)
C43B C44B C62D C63D 101.4(18)
C62B C44B C62D C63D 9(11)
C44B C45B C64B C65B 91.3(3)
C46B C45B C64B C65B -83.2(3)
C50B C49B C66B C67B -82.8(3)
C48B C49B C66B C67B 90.9(3)
C49B C50B C68B C69B -92.1(4)
C51B C50B C68B C69B 84.0(4)
C55B C54B C70B C71B 83.9(3)
C53B C54B C70B C71B -94.8(3)
C54B C55B C72B C73B -99.2(3)
C56B C55B C72B C73B 79.7(3)
